data_7029126
loop_
_publ_author_name
'Coetzee, Jacorien'
'Eastham, Graham R.'
'Slawin, Alexandra M. Z.'
'Cole-Hamilton, David J'

_publ_section_title
;
 Mixed anhydride complexes of rhodium(i) and ruthenium(ii) - their
 synthesis and ligand rearrangements.
;
_journal_issue 9
_journal_name_full 'Dalton transactions (Cambridge, England : 2003)'
_journal_page_first 3479
_journal_page_last 3491
_journal_paper_doi 10.1039/c3dt52552j
_journal_volume 43
_journal_year 2014
_chemical_formula_moiety 'C68 H69 Cl O4 P3 Rh, 4(C H2 Cl2)'
_chemical_formula_sum 'C72 H77 Cl9 O4 P3 Rh'
_chemical_formula_weight 1521.30
_space_group_IT_number 2
_symmetry_cell_setting triclinic
_symmetry_Int_Tables_number 2
_symmetry_space_group_name_Hall '-P 1'
_symmetry_space_group_name_H-M 'P -1'
_atom_sites_solution_hydrogens geom
_atom_sites_solution_primary direct
_atom_sites_solution_secondary difmap
_cell_angle_alpha 93.707(8)
_cell_angle_beta 91.581(6)
_cell_angle_gamma 93.876(10)
_cell_formula_units_Z 2
_cell_length_a 12.273(4)
_cell_length_b 14.006(3)
_cell_length_c 20.777(6)
_cell_measurement_reflns_used 12316
_cell_measurement_temperature 93
_cell_measurement_theta_max 25.35
_cell_measurement_theta_min 2.29
_cell_volume 3554.0(17)
_computing_cell_refinement 'CrystalClear-SM Expert 2.0 rc13'
_computing_data_collection 'CrystalClear-SM Expert 2.0 rc13 (Rigaku, 2009)'
_computing_data_reduction 'CrystalClear-SM Expert 2.0 rc13'
_computing_molecular_graphics 'CrystalStructure 4.0'
_computing_publication_material 'CrystalStructure 4.0 (Rigaku, 2010)'
_computing_structure_refinement 'SHELXL97 (Sheldrick, 2008)'
_computing_structure_solution 'DIRDIF99-PATTY (Gould, et al., 1999)'
_diffrn_ambient_temperature 93
_diffrn_detector_area_resol_mean 14.629
_diffrn_measured_fraction_theta_full 0.957
_diffrn_measured_fraction_theta_max 0.950
_diffrn_measurement_device_type 'Rigaku Mercury70'
_diffrn_measurement_method \w
_diffrn_radiation_type 'Mo K\a'
_diffrn_radiation_wavelength 0.71075
_diffrn_reflns_av_R_equivalents 0.0304
_diffrn_reflns_Laue_measured_fraction_full 0.957
_diffrn_reflns_Laue_measured_fraction_max 0.950
_diffrn_reflns_limit_h_max 14
_diffrn_reflns_limit_h_min -13
_diffrn_reflns_limit_k_max 16
_diffrn_reflns_limit_k_min -15
_diffrn_reflns_limit_l_max 24
_diffrn_reflns_limit_l_min -18
_diffrn_reflns_number 21972
_diffrn_reflns_point_group_measured_fraction_full 0.957
_diffrn_reflns_point_group_measured_fraction_max 0.950
_diffrn_reflns_theta_full 25.000
_diffrn_reflns_theta_max 25.363
_diffrn_reflns_theta_min 2.289
_diffrn_standards_number 0
_exptl_absorpt_coefficient_mu 0.693
_exptl_absorpt_correction_T_max 0.933
_exptl_absorpt_correction_T_min 0.732
_exptl_absorpt_correction_type multi-scan
_exptl_absorpt_process_details 'REQAB (Rigaku, 1998)'
_exptl_crystal_colour yellow
_exptl_crystal_density_diffrn 1.422
_exptl_crystal_density_method 'not measured'
_exptl_crystal_description prism
_exptl_crystal_F_000 1568.00
_exptl_crystal_size_max 0.200
_exptl_crystal_size_mid 0.200
_exptl_crystal_size_min 0.100
_refine_diff_density_max 4.460
_refine_diff_density_min -2.570
_refine_ls_extinction_method none
_refine_ls_goodness_of_fit_ref 0.956
_refine_ls_hydrogen_treatment constr
_refine_ls_number_parameters 811
_refine_ls_number_reflns 12379
_refine_ls_number_restraints 42
_refine_ls_R_factor_gt 0.0971
_refine_ls_shift/su_max 0.001
_refine_ls_structure_factor_coef Fsqd
_refine_ls_weighting_details 'w = 1/[\s^2^(Fo^2^)+(0.1655P)^2^+37.0554P] where P=(Fo^2^+2Fc^2^)/3'
_refine_ls_weighting_scheme calc
_refine_ls_wR_factor_ref 0.2744
_reflns_number_gt 10710
_reflns_number_total 12379
_reflns_threshold_expression F^2^>2.0\s(F^2^)
_cod_data_source_file c3dt52552j.txt
_cod_data_source_block 25
_cod_original_cell_volume 3553.8(15)
_cod_database_code 7029126

loop_
_symmetry_equiv_pos_site_id
_symmetry_equiv_pos_as_xyz
1 +X,+Y,+Z
2 -X,-Y,-Z

loop_
_atom_site_label
_atom_site_type_symbol
_atom_site_fract_x
_atom_site_fract_y
_atom_site_fract_z
_atom_site_U_iso_or_equiv
_atom_site_adp_type
_atom_site_occupancy
_atom_site_symmetry_multiplicity
_atom_site_calc_flag
_atom_site_refinement_flags
Rh1 Rh 0.26917(4) 0.11169(3) 0.26960(2) 0.01639(18) Uani 1.0 2 d .
Cl1 Cl 0.19980(14) -0.05083(11) 0.27632(8) 0.0248(4) Uani 1.0 2 d .
Cl2 Cl -0.0915(3) 0.8087(4) 0.35420(17) 0.0948(13) Uani 1.0 2 d .
Cl3 Cl 0.0559(2) 0.73550(17) 0.44469(13) 0.0588(7) Uani 1.0 2 d .
Cl4 Cl 0.5994(3) 0.9293(2) 0.03861(14) 0.0652(8) Uani 1.0 2 d .
Cl5 Cl 0.7641(3) 0.8323(2) 0.10865(14) 0.0665(8) Uani 1.0 2 d .
Cl6 Cl 0.4795(4) 0.6902(4) 0.0866(3) 0.1016(12) Uani 1.0 2 d .
Cl7A Cl 0.2948(11) 0.5744(10) 0.0141(7) 0.146(4) Uiso 0.5000 2 d .
Cl7B Cl 0.4428(12) 0.5044(11) 0.0310(8) 0.170(5) Uiso 0.5000 2 d .
Cl8 Cl 0.7729(4) 0.6446(4) 0.2027(3) 0.1125(14) Uani 1.0 2 d .
Cl9 Cl 0.8290(5) 0.4919(4) 0.1129(3) 0.1394(19) Uani 1.0 2 d .
P1 P 0.31599(13) 0.26166(11) 0.26869(8) 0.0162(4) Uani 1.0 2 d .
P2 P 0.38006(13) 0.07612(11) 0.35629(8) 0.0178(4) Uani 1.0 2 d .
P3 P 0.13968(13) 0.10666(12) 0.18680(8) 0.0189(4) Uani 1.0 2 d .
O1 O 0.2162(4) 0.3249(3) 0.2448(2) 0.0178(9) Uani 1.0 2 d .
O2 O 0.2870(5) 0.4416(4) 0.1824(3) 0.0368(13) Uani 1.0 2 d .
O3 O 0.3471(4) 0.3153(3) 0.3389(2) 0.0163(9) Uani 1.0 2 d .
O4 O 0.4107(4) 0.3010(3) 0.2233(2) 0.0200(10) Uani 1.0 2 d .
C1 C 0.2136(6) 0.4109(5) 0.2136(4) 0.0240(15) Uani 1.0 2 d .
C2 C 0.1053(7) 0.4505(6) 0.2249(4) 0.0322(17) Uani 1.0 2 d .
C3 C 0.0940(8) 0.5480(6) 0.1979(4) 0.040(2) Uani 1.0 2 d .
C4 C 0.0787(10) 0.6255(7) 0.2390(6) 0.059(3) Uani 1.0 2 d .
C5 C 0.0676(10) 0.7159(7) 0.2170(6) 0.060(3) Uani 1.0 2 d .
C6 C 0.0791(13) 0.7283(9) 0.1554(6) 0.079(4) Uani 1.0 2 d .
C7 C 0.1048(16) 0.6568(10) 0.1120(8) 0.100(6) Uani 1.0 2 d .
C8 C 0.1149(14) 0.5657(8) 0.1343(6) 0.079(5) Uani 1.0 2 d .
C9 C 0.3473(5) 0.4160(5) 0.3447(3) 0.0189(13) Uani 1.0 2 d .
C10 C 0.2674(6) 0.4592(5) 0.3813(3) 0.0197(14) Uani 1.0 2 d .
C11 C 0.2657(6) 0.5584(5) 0.3769(4) 0.0215(14) Uani 1.0 2 d .
C12 C 0.3359(6) 0.6113(5) 0.3381(4) 0.0213(14) Uani 1.0 2 d .
C13 C 0.4166(6) 0.5654(5) 0.3054(4) 0.0219(14) Uani 1.0 2 d .
C14 C 0.4271(6) 0.4674(5) 0.3123(3) 0.0196(14) Uani 1.0 2 d .
C15 C 0.5149(6) 0.3423(5) 0.2418(3) 0.0191(13) Uani 1.0 2 d .
C16 C 0.6049(6) 0.3047(5) 0.2112(4) 0.0227(14) Uani 1.0 2 d .
C17 C 0.7070(6) 0.3440(5) 0.2346(4) 0.0249(15) Uani 1.0 2 d .
C18 C 0.7216(6) 0.4161(5) 0.2835(4) 0.0250(15) Uani 1.0 2 d .
C19 C 0.6302(6) 0.4553(5) 0.3104(4) 0.0235(14) Uani 1.0 2 d .
C20 C 0.5250(6) 0.4201(5) 0.2873(4) 0.0206(14) Uani 1.0 2 d .
C21 C 0.1919(6) 0.4042(5) 0.4265(4) 0.0222(14) Uani 1.0 2 d .
C22 C 0.1246(7) 0.4722(6) 0.4674(4) 0.0333(18) Uani 1.0 2 d .
C23 C 0.2625(6) 0.3514(5) 0.4734(4) 0.0255(15) Uani 1.0 2 d .
C24 C 0.1099(6) 0.3314(5) 0.3894(4) 0.0256(15) Uani 1.0 2 d .
C25 C 0.3237(7) 0.7178(5) 0.3343(4) 0.0288(16) Uani 1.0 2 d .
C26 C 0.4898(7) 0.6214(6) 0.2608(4) 0.0304(17) Uani 1.0 2 d .
C27 C 0.6471(7) 0.5301(6) 0.3661(4) 0.0332(17) Uani 1.0 2 d .
C28 C 0.8361(6) 0.4484(6) 0.3092(4) 0.0324(17) Uani 1.0 2 d .
C29 C 0.5933(6) 0.2280(5) 0.1548(4) 0.0259(15) Uani 1.0 2 d .
C30 C 0.5290(7) 0.2696(6) 0.0993(4) 0.0344(18) Uani 1.0 2 d .
C31 C 0.5361(7) 0.1336(5) 0.1751(4) 0.0310(17) Uani 1.0 2 d .
C32 C 0.7051(7) 0.2032(6) 0.1294(4) 0.0338(18) Uani 1.0 2 d .
C33 C 0.1252(6) 0.2004(5) 0.1301(4) 0.0238(15) Uani 1.0 2 d .
C34 C 0.2185(7) 0.2276(6) 0.0960(4) 0.0333(17) Uani 1.0 2 d .
C35 C 0.2135(8) 0.2941(6) 0.0488(4) 0.042(2) Uani 1.0 2 d .
C36 C 0.1169(8) 0.3320(6) 0.0345(4) 0.042(2) Uani 1.0 2 d .
C37 C 0.0246(8) 0.3054(6) 0.0672(4) 0.0370(19) Uani 1.0 2 d .
C38 C 0.0285(7) 0.2394(6) 0.1150(4) 0.0320(17) Uani 1.0 2 d .
C39 C 0.0064(6) 0.0933(5) 0.2230(4) 0.0225(14) Uani 1.0 2 d .
C40 C -0.0256(6) 0.1719(6) 0.2615(4) 0.0280(16) Uani 1.0 2 d .
C41 C -0.1207(7) 0.1634(6) 0.2957(4) 0.0334(17) Uani 1.0 2 d .
C42 C -0.1867(7) 0.0790(6) 0.2920(5) 0.0369(19) Uani 1.0 2 d .
C43 C -0.1556(7) 0.0015(6) 0.2539(5) 0.040(2) Uani 1.0 2 d .
C44 C -0.0589(6) 0.0077(6) 0.2201(4) 0.0308(17) Uani 1.0 2 d .
C45 C 0.1483(6) 0.0067(5) 0.1261(4) 0.0227(14) Uani 1.0 2 d .
C46 C 0.0595(7) -0.0230(6) 0.0835(4) 0.0285(16) Uani 1.0 2 d .
C47 C 0.0700(7) -0.0952(6) 0.0356(4) 0.0354(18) Uani 1.0 2 d .
C48 C 0.1695(7) -0.1351(6) 0.0283(4) 0.038(2) Uani 1.0 2 d .
C49 C 0.2591(7) -0.1043(6) 0.0689(4) 0.0363(18) Uani 1.0 2 d .
C50 C 0.2478(6) -0.0341(6) 0.1175(4) 0.0293(16) Uani 1.0 2 d .
C51 C 0.4753(5) 0.1631(5) 0.4032(4) 0.0191(13) Uani 1.0 2 d .
C52 C 0.5648(6) 0.2040(5) 0.3725(4) 0.0248(15) Uani 1.0 2 d .
C53 C 0.6381(6) 0.2704(6) 0.4060(4) 0.0299(16) Uani 1.0 2 d .
C54 C 0.6217(7) 0.2970(6) 0.4702(4) 0.0311(17) Uani 1.0 2 d .
C55 C 0.5351(7) 0.2561(6) 0.5014(4) 0.0289(16) Uani 1.0 2 d .
C56 C 0.4616(6) 0.1887(5) 0.4686(4) 0.0232(14) Uani 1.0 2 d .
C57 C 0.4741(6) -0.0160(5) 0.3353(4) 0.0210(14) Uani 1.0 2 d .
C58 C 0.5521(6) -0.0413(5) 0.3813(4) 0.0243(15) Uani 1.0 2 d .
C59 C 0.6253(6) -0.1085(5) 0.3650(4) 0.0293(16) Uani 1.0 2 d .
C60 C 0.6249(6) -0.1499(6) 0.3020(4) 0.0310(17) Uani 1.0 2 d .
C61 C 0.5501(6) -0.1235(5) 0.2566(4) 0.0292(16) Uani 1.0 2 d .
C62 C 0.4741(6) -0.0588(5) 0.2732(4) 0.0244(15) Uani 1.0 2 d .
C63 C 0.2921(6) 0.0315(5) 0.4193(4) 0.0207(14) Uani 1.0 2 d .
C64 C 0.3124(6) -0.0475(5) 0.4547(4) 0.0240(15) Uani 1.0 2 d .
C65 C 0.2457(6) -0.0705(6) 0.5058(4) 0.0296(16) Uani 1.0 2 d .
C66 C 0.1596(6) -0.0153(6) 0.5218(4) 0.0321(17) Uani 1.0 2 d .
C67 C 0.1380(6) 0.0618(6) 0.4859(4) 0.0312(17) Uani 1.0 2 d .
C68 C 0.2030(6) 0.0844(5) 0.4347(4) 0.0263(15) Uani 1.0 2 d .
C69 C 0.0428(5) 0.8218(7) 0.3874(5) 0.062(3) Uani 1.0 2 d .
C70 C 0.7397(5) 0.9282(7) 0.0604(6) 0.072(4) Uani 1.0 2 d .
C71 C 0.3834(11) 0.5904(8) 0.0828(7) 0.183(10) Uani 1.0 2 d .
C72 C 0.7197(7) 0.5566(10) 0.1426(7) 0.105(5) Uani 1.0 2 d .
H2A H 0.0937 0.4563 0.2719 0.0386 Uiso 1.0 2 calc R
H2B H 0.0472 0.4046 0.2049 0.0386 Uiso 1.0 2 calc R
H4 H 0.0755 0.6173 0.2840 0.0708 Uiso 1.0 2 calc R
H5 H 0.0520 0.7680 0.2461 0.0722 Uiso 1.0 2 calc R
H6 H 0.0691 0.7899 0.1404 0.0945 Uiso 1.0 2 calc R
H7 H 0.1155 0.6685 0.0680 0.1196 Uiso 1.0 2 calc R
H8 H 0.1364 0.5153 0.1056 0.0954 Uiso 1.0 2 calc R
H11 H 0.2143 0.5916 0.4015 0.0258 Uiso 1.0 2 calc R
H17 H 0.7702 0.3198 0.2159 0.0298 Uiso 1.0 2 calc R
H22A H 0.0751 0.5038 0.4391 0.0399 Uiso 1.0 2 calc R
H22B H 0.1738 0.5208 0.4914 0.0399 Uiso 1.0 2 calc R
H22C H 0.0819 0.4355 0.4978 0.0399 Uiso 1.0 2 calc R
H23A H 0.2161 0.3237 0.5060 0.0306 Uiso 1.0 2 calc R
H23B H 0.3186 0.3968 0.4946 0.0306 Uiso 1.0 2 calc R
H23C H 0.2977 0.3001 0.4493 0.0306 Uiso 1.0 2 calc R
H24A H 0.0648 0.3648 0.3597 0.0307 Uiso 1.0 2 calc R
H24B H 0.0630 0.2993 0.4201 0.0307 Uiso 1.0 2 calc R
H24C H 0.1496 0.2836 0.3649 0.0307 Uiso 1.0 2 calc R
H25A H 0.2951 0.7299 0.2913 0.0345 Uiso 1.0 2 calc R
H25B H 0.3952 0.7529 0.3422 0.0345 Uiso 1.0 2 calc R
H25C H 0.2731 0.7394 0.3670 0.0345 Uiso 1.0 2 calc R
H26A H 0.5471 0.6598 0.2866 0.0365 Uiso 1.0 2 calc R
H26B H 0.4460 0.6639 0.2367 0.0365 Uiso 1.0 2 calc R
H26C H 0.5234 0.5765 0.2305 0.0365 Uiso 1.0 2 calc R
H27A H 0.6864 0.5876 0.3516 0.0398 Uiso 1.0 2 calc R
H27B H 0.6898 0.5045 0.4008 0.0398 Uiso 1.0 2 calc R
H27C H 0.5760 0.5466 0.3822 0.0398 Uiso 1.0 2 calc R
H28A H 0.8893 0.4109 0.2863 0.0389 Uiso 1.0 2 calc R
H28B H 0.8417 0.4386 0.3554 0.0389 Uiso 1.0 2 calc R
H28C H 0.8512 0.5166 0.3025 0.0389 Uiso 1.0 2 calc R
H30A H 0.5722 0.3243 0.0835 0.0413 Uiso 1.0 2 calc R
H30B H 0.4596 0.2909 0.1151 0.0413 Uiso 1.0 2 calc R
H30C H 0.5146 0.2201 0.0640 0.0413 Uiso 1.0 2 calc R
H31A H 0.4645 0.1464 0.1923 0.0372 Uiso 1.0 2 calc R
H31B H 0.5809 0.1071 0.2084 0.0372 Uiso 1.0 2 calc R
H31C H 0.5263 0.0875 0.1375 0.0372 Uiso 1.0 2 calc R
H32A H 0.7454 0.1720 0.1626 0.0406 Uiso 1.0 2 calc R
H32B H 0.7466 0.2622 0.1190 0.0406 Uiso 1.0 2 calc R
H32C H 0.6945 0.1597 0.0905 0.0406 Uiso 1.0 2 calc R
H34 H 0.2856 0.2004 0.1051 0.0400 Uiso 1.0 2 calc R
H35 H 0.2774 0.3130 0.0267 0.0500 Uiso 1.0 2 calc R
H36 H 0.1133 0.3766 0.0021 0.0500 Uiso 1.0 2 calc R
H37 H -0.0424 0.3322 0.0572 0.0444 Uiso 1.0 2 calc R
H38 H -0.0358 0.2215 0.1370 0.0384 Uiso 1.0 2 calc R
H40 H 0.0179 0.2308 0.2642 0.0336 Uiso 1.0 2 calc R
H41 H -0.1411 0.2167 0.3222 0.0401 Uiso 1.0 2 calc R
H42 H -0.2522 0.0744 0.3153 0.0442 Uiso 1.0 2 calc R
H43 H -0.2006 -0.0567 0.2507 0.0483 Uiso 1.0 2 calc R
H44 H -0.0376 -0.0467 0.1950 0.0370 Uiso 1.0 2 calc R
H46 H -0.0077 0.0064 0.0876 0.0342 Uiso 1.0 2 calc R
H47 H 0.0093 -0.1171 0.0079 0.0424 Uiso 1.0 2 calc R
H48 H 0.1768 -0.1840 -0.0049 0.0462 Uiso 1.0 2 calc R
H49 H 0.3273 -0.1314 0.0632 0.0436 Uiso 1.0 2 calc R
H50 H 0.3085 -0.0134 0.1455 0.0351 Uiso 1.0 2 calc R
H52 H 0.5756 0.1865 0.3283 0.0298 Uiso 1.0 2 calc R
H53 H 0.6995 0.2975 0.3849 0.0358 Uiso 1.0 2 calc R
H54 H 0.6707 0.3438 0.4927 0.0373 Uiso 1.0 2 calc R
H55 H 0.5252 0.2740 0.5456 0.0347 Uiso 1.0 2 calc R
H56 H 0.4022 0.1601 0.4906 0.0278 Uiso 1.0 2 calc R
H58 H 0.5541 -0.0118 0.4239 0.0292 Uiso 1.0 2 calc R
H59 H 0.6760 -0.1266 0.3966 0.0352 Uiso 1.0 2 calc R
H60 H 0.6756 -0.1959 0.2904 0.0372 Uiso 1.0 2 calc R
H61 H 0.5510 -0.1504 0.2135 0.0351 Uiso 1.0 2 calc R
H62 H 0.4215 -0.0434 0.2418 0.0293 Uiso 1.0 2 calc R
H64 H 0.3714 -0.0855 0.4440 0.0288 Uiso 1.0 2 calc R
H65 H 0.2595 -0.1243 0.5297 0.0355 Uiso 1.0 2 calc R
H66 H 0.1157 -0.0302 0.5573 0.0386 Uiso 1.0 2 calc R
H67 H 0.0784 0.0992 0.4965 0.0374 Uiso 1.0 2 calc R
H68 H 0.1866 0.1365 0.4098 0.0315 Uiso 1.0 2 calc R
H69A H 0.0959 0.8124 0.3529 0.0747 Uiso 1.0 2 calc R
H69B H 0.0578 0.8871 0.4083 0.0747 Uiso 1.0 2 calc R
H70A H 0.7826 0.9223 0.0208 0.0866 Uiso 1.0 2 calc R
H70B H 0.7643 0.9896 0.0843 0.0866 Uiso 1.0 2 calc R
H72A H 0.6646 0.5124 0.1613 0.1263 Uiso 1.0 2 calc R
H72B H 0.6840 0.5878 0.1071 0.1263 Uiso 1.0 2 calc R

loop_
_atom_site_aniso_label
_atom_site_aniso_U_11
_atom_site_aniso_U_22
_atom_site_aniso_U_33
_atom_site_aniso_U_12
_atom_site_aniso_U_13
_atom_site_aniso_U_23
Rh1 0.0169(3) 0.0134(3) 0.0185(3) -0.00114(19) 0.00039(19) 0.00064(19)
Cl1 0.0288(9) 0.0162(8) 0.0285(9) -0.0053(6) -0.0008(7) 0.0031(6)
Cl2 0.0497(17) 0.160(4) 0.078(3) 0.036(2) 0.0021(15) 0.003(3)
Cl3 0.0640(16) 0.0353(13) 0.0818(18) 0.0128(11) 0.0355(14) 0.0152(11)
Cl4 0.0577(16) 0.0607(17) 0.0737(18) -0.0030(13) 0.0001(13) -0.0137(14)
Cl5 0.0765(19) 0.0573(16) 0.0631(17) -0.0020(14) -0.0083(14) -0.0049(13)
Cl6 0.1025(13) 0.1015(13) 0.1009(13) 0.0058(5) 0.0031(5) 0.0081(5)
Cl8 0.1122(15) 0.1127(15) 0.1128(15) 0.0072(5) 0.0036(5) 0.0086(5)
Cl9 0.1395(19) 0.1392(19) 0.1396(19) 0.0101(6) 0.0057(5) 0.0098(6)
P1 0.0166(8) 0.0140(8) 0.0177(8) -0.0003(6) 0.0014(6) 0.0007(6)
P2 0.0180(9) 0.0158(9) 0.0196(8) 0.0020(6) 0.0007(7) 0.0009(6)
P3 0.0184(9) 0.0187(9) 0.0189(8) -0.0021(7) -0.0004(7) 0.0006(7)
O1 0.020(3) 0.011(3) 0.022(3) -0.0007(17) 0.0003(18) 0.0054(17)
O2 0.048(4) 0.027(3) 0.038(3) -0.000(3) 0.013(3) 0.015(3)
O3 0.018(3) 0.012(3) 0.019(3) -0.0001(17) 0.0034(17) -0.0016(16)
O4 0.017(3) 0.019(3) 0.022(3) -0.0053(18) 0.0052(18) -0.0013(18)
C1 0.032(4) 0.020(4) 0.019(4) 0.001(3) -0.007(3) -0.001(3)
C2 0.034(5) 0.025(4) 0.038(5) 0.006(3) -0.008(4) 0.006(3)
C3 0.065(6) 0.028(5) 0.027(4) 0.020(4) -0.008(4) 0.001(3)
C4 0.070(7) 0.035(6) 0.070(7) -0.005(5) -0.022(6) 0.007(5)
C5 0.070(8) 0.035(6) 0.076(8) 0.009(5) -0.008(6) -0.002(5)
C6 0.140(13) 0.042(7) 0.056(7) 0.009(7) 0.025(8) -0.000(5)
C7 0.172(17) 0.061(9) 0.069(9) 0.032(10) -0.014(10) 0.013(7)
C8 0.157(14) 0.038(6) 0.045(6) 0.027(7) -0.016(7) 0.001(5)
C9 0.015(3) 0.019(4) 0.023(4) 0.002(3) 0.000(3) 0.001(3)
C10 0.017(4) 0.020(4) 0.022(4) 0.003(3) -0.002(3) -0.001(3)
C11 0.020(4) 0.022(4) 0.022(4) 0.005(3) 0.001(3) -0.004(3)
C12 0.020(4) 0.019(4) 0.024(4) 0.003(3) 0.001(3) -0.004(3)
C13 0.026(4) 0.014(4) 0.025(4) -0.002(3) -0.001(3) -0.001(3)
C14 0.018(4) 0.019(4) 0.021(4) 0.000(3) 0.001(3) -0.004(3)
C15 0.020(4) 0.015(4) 0.022(4) -0.001(3) 0.003(3) 0.005(3)
C16 0.023(4) 0.020(4) 0.025(4) -0.002(3) 0.008(3) 0.001(3)
C17 0.021(4) 0.024(4) 0.031(4) 0.003(3) 0.011(3) 0.002(3)
C18 0.019(4) 0.028(4) 0.028(4) -0.002(3) 0.004(3) 0.002(3)
C19 0.022(4) 0.021(4) 0.028(4) 0.001(3) 0.001(3) 0.000(3)
C20 0.018(4) 0.020(4) 0.024(4) -0.002(3) 0.003(3) 0.003(3)
C21 0.023(4) 0.020(4) 0.025(4) 0.007(3) 0.007(3) 0.001(3)
C22 0.037(5) 0.027(4) 0.038(5) 0.008(4) 0.019(4) 0.007(4)
C23 0.031(4) 0.024(4) 0.022(4) 0.007(3) 0.006(3) 0.002(3)
C24 0.022(4) 0.024(4) 0.031(4) -0.002(3) 0.002(3) 0.005(3)
C25 0.031(4) 0.016(4) 0.040(5) 0.003(3) 0.004(4) 0.002(3)
C26 0.031(4) 0.025(4) 0.036(5) 0.001(3) 0.012(4) 0.004(3)
C27 0.027(4) 0.029(4) 0.042(5) -0.002(3) -0.005(4) -0.005(4)
C28 0.017(4) 0.034(5) 0.046(5) -0.002(3) 0.000(3) 0.003(4)
C29 0.030(4) 0.021(4) 0.026(4) -0.004(3) 0.013(3) -0.001(3)
C30 0.037(5) 0.040(5) 0.026(4) -0.001(4) 0.008(4) -0.002(4)
C31 0.035(5) 0.016(4) 0.042(5) -0.002(3) 0.019(4) -0.002(3)
C32 0.036(5) 0.029(4) 0.035(5) -0.000(4) 0.017(4) -0.008(4)
C33 0.031(4) 0.014(4) 0.025(4) -0.006(3) -0.001(3) -0.001(3)
C34 0.038(5) 0.037(5) 0.025(4) -0.005(4) 0.000(4) 0.006(3)
C35 0.057(6) 0.036(5) 0.030(5) -0.016(4) 0.004(4) 0.008(4)
C36 0.067(7) 0.032(5) 0.026(4) -0.002(4) -0.009(4) 0.008(4)
C37 0.049(5) 0.028(5) 0.034(5) 0.003(4) -0.014(4) 0.006(4)
C38 0.034(5) 0.028(4) 0.033(4) -0.000(3) -0.004(4) 0.001(3)
C39 0.020(4) 0.021(4) 0.026(4) -0.002(3) 0.001(3) 0.006(3)
C40 0.026(4) 0.026(4) 0.032(4) 0.001(3) 0.004(3) -0.001(3)
C41 0.027(4) 0.036(5) 0.038(5) 0.009(4) 0.006(4) -0.002(4)
C42 0.024(4) 0.042(5) 0.047(5) 0.009(4) 0.015(4) 0.014(4)
C43 0.029(5) 0.036(5) 0.056(6) -0.010(4) 0.013(4) 0.010(4)
C44 0.028(4) 0.023(4) 0.041(5) -0.001(3) 0.009(4) 0.002(3)
C45 0.027(4) 0.020(4) 0.021(4) -0.003(3) -0.002(3) 0.001(3)
C46 0.032(4) 0.029(4) 0.024(4) 0.000(3) -0.005(3) -0.002(3)
C47 0.039(5) 0.036(5) 0.029(4) -0.001(4) -0.005(4) -0.008(4)
C48 0.048(5) 0.043(5) 0.023(4) 0.001(4) 0.010(4) -0.010(4)
C49 0.035(5) 0.039(5) 0.035(5) 0.003(4) 0.014(4) -0.005(4)
C50 0.028(4) 0.029(4) 0.031(4) 0.001(3) 0.003(3) 0.000(3)
C51 0.018(4) 0.014(4) 0.026(4) 0.002(3) -0.002(3) 0.003(3)
C52 0.023(4) 0.023(4) 0.030(4) 0.006(3) -0.002(3) 0.004(3)
C53 0.026(4) 0.025(4) 0.038(5) -0.005(3) -0.003(3) 0.008(3)
C54 0.031(4) 0.021(4) 0.040(5) -0.001(3) -0.010(4) 0.002(3)
C55 0.037(5) 0.028(4) 0.021(4) 0.008(3) -0.006(3) -0.005(3)
C56 0.023(4) 0.020(4) 0.027(4) 0.004(3) 0.000(3) 0.002(3)
C57 0.018(4) 0.015(4) 0.030(4) 0.001(3) 0.006(3) 0.005(3)
C58 0.019(4) 0.021(4) 0.032(4) 0.001(3) 0.003(3) 0.000(3)
C59 0.021(4) 0.017(4) 0.050(5) 0.002(3) 0.001(4) 0.004(3)
C60 0.021(4) 0.021(4) 0.052(5) 0.001(3) 0.011(4) 0.004(4)
C61 0.032(4) 0.020(4) 0.035(4) -0.003(3) 0.014(4) -0.001(3)
C62 0.028(4) 0.019(4) 0.026(4) -0.003(3) 0.006(3) 0.004(3)
C63 0.018(4) 0.020(4) 0.023(4) -0.002(3) -0.001(3) 0.001(3)
C64 0.020(4) 0.025(4) 0.028(4) 0.002(3) -0.005(3) 0.004(3)
C65 0.028(4) 0.031(4) 0.031(4) -0.002(3) -0.001(3) 0.016(3)
C66 0.025(4) 0.043(5) 0.030(4) 0.001(4) 0.009(3) 0.009(4)
C67 0.022(4) 0.037(5) 0.036(4) 0.009(3) 0.010(3) 0.001(4)
C68 0.026(4) 0.021(4) 0.033(4) 0.006(3) 0.002(3) 0.005(3)
C69 0.055(7) 0.058(7) 0.078(8) 0.010(5) 0.016(6) 0.024(6)
C70 0.056(7) 0.042(6) 0.118(11) 0.000(5) 0.007(7) 0.002(6)
C71 0.183(10) 0.183(10) 0.183(10) 0.0125(13) 0.0058(11) 0.0121(13)
C72 0.105(5) 0.105(5) 0.105(5) 0.0075(11) 0.0035(11) 0.0072(11)

loop_
_atom_type_symbol
_atom_type_description
_atom_type_scat_dispersion_real
_atom_type_scat_dispersion_imag
_atom_type_scat_source
C C 0.0033 0.0016
;
International Tables for Crystallography
(1992, Vol. C, Tables 4.2.6.8 and 6.1.1.4)
;
H H 0.0000 0.0000
;
International Tables for Crystallography
(1992, Vol. C, Table 6.1.1.4)
;
Cl Cl 0.1484 0.1585
;
International Tables for Crystallography
(1992, Vol. C, Tables 4.2.6.8 and 6.1.1.4)
;
O O 0.0106 0.0060
;
International Tables for Crystallography
(1992, Vol. C, Tables 4.2.6.8 and 6.1.1.4)
;
P P 0.1023 0.0942
;
International Tables for Crystallography
(1992, Vol. C, Tables 4.2.6.8 and 6.1.1.4)
;
Rh Rh -1.1178 0.9187
;
International Tables for Crystallography
(1992, Vol. C, Tables 4.2.6.8 and 6.1.1.4)
;

loop_
_geom_angle_atom_site_label_1
_geom_angle_atom_site_label_2
_geom_angle_atom_site_label_3
_geom_angle
_geom_angle_publ_flag
_geom_angle_site_symmetry_1
_geom_angle_site_symmetry_3
Cl1 Rh1 P1 173.88(7) yes . .
Cl1 Rh1 P2 82.62(6) yes . .
Cl1 Rh1 P3 82.30(6) yes . .
P1 Rh1 P2 98.60(6) yes . .
P1 Rh1 P3 96.29(7) yes . .
P2 Rh1 P3 164.89(6) yes . .
Cl7B Cl7A C71 52.7(7) yes . .
Cl7A Cl7B Cl7B 123.5(10) yes . 2_665
Cl7A Cl7B C71 52.4(7) yes . .
Cl7B Cl7B C71 140.3(11) yes 2_665 .
Rh1 P1 O1 113.12(17) yes . .
Rh1 P1 O3 114.97(18) yes . .
Rh1 P1 O4 121.55(18) yes . .
O1 P1 O3 100.6(3) yes . .
O1 P1 O4 99.5(3) yes . .
O3 P1 O4 104.1(3) yes . .
Rh1 P2 C51 125.1(3) yes . .
Rh1 P2 C57 113.3(3) yes . .
Rh1 P2 C63 108.3(3) yes . .
C51 P2 C57 99.2(3) yes . .
C51 P2 C63 101.7(3) yes . .
C57 P2 C63 107.7(3) yes . .
Rh1 P3 C33 125.2(3) yes . .
Rh1 P3 C39 107.0(3) yes . .
Rh1 P3 C45 114.3(3) yes . .
C33 P3 C39 104.3(4) yes . .
C33 P3 C45 96.8(3) yes . .
C39 P3 C45 107.8(3) yes . .
P1 O1 C1 133.2(5) yes . .
P1 O3 C9 117.7(4) yes . .
P1 O4 C15 128.2(4) yes . .
O1 C1 O2 123.2(7) yes . .
O1 C1 C2 108.0(6) yes . .
O2 C1 C2 128.8(7) yes . .
C1 C2 C3 113.7(7) yes . .
C2 C3 C4 119.4(8) yes . .
C2 C3 C8 122.9(8) yes . .
C4 C3 C8 117.0(9) yes . .
C3 C4 C5 121.8(11) yes . .
C4 C5 C6 119.0(11) yes . .
C5 C6 C7 122.9(12) yes . .
C6 C7 C8 117.9(13) yes . .
C3 C8 C7 120.7(11) yes . .
O3 C9 C10 119.2(6) yes . .
O3 C9 C14 117.2(6) yes . .
C10 C9 C14 123.5(6) yes . .
C9 C10 C11 114.6(6) yes . .
C9 C10 C21 123.3(6) yes . .
C11 C10 C21 121.9(6) yes . .
C10 C11 C12 123.4(7) yes . .
C11 C12 C13 119.3(7) yes . .
C11 C12 C25 119.2(7) yes . .
C13 C12 C25 121.5(7) yes . .
C12 C13 C14 119.3(7) yes . .
C12 C13 C26 119.5(6) yes . .
C14 C13 C26 121.2(6) yes . .
C9 C14 C13 118.9(6) yes . .
C9 C14 C20 120.8(6) yes . .
C13 C14 C20 120.3(6) yes . .
O4 C15 C16 117.6(6) yes . .
O4 C15 C20 119.4(6) yes . .
C16 C15 C20 123.0(6) yes . .
C15 C16 C17 115.2(6) yes . .
C15 C16 C29 123.1(6) yes . .
C17 C16 C29 121.7(7) yes . .
C16 C17 C18 123.9(7) yes . .
C17 C18 C19 119.3(6) yes . .
C17 C18 C28 119.8(7) yes . .
C19 C18 C28 120.9(7) yes . .
C18 C19 C20 119.2(6) yes . .
C18 C19 C27 118.8(6) yes . .
C20 C19 C27 121.9(7) yes . .
C14 C20 C15 121.7(6) yes . .
C14 C20 C19 119.3(6) yes . .
C15 C20 C19 119.0(6) yes . .
C10 C21 C22 111.7(6) yes . .
C10 C21 C23 109.1(6) yes . .
C10 C21 C24 112.6(6) yes . .
C22 C21 C23 107.4(6) yes . .
C22 C21 C24 106.7(6) yes . .
C23 C21 C24 109.3(6) yes . .
C16 C29 C30 107.7(6) yes . .
C16 C29 C31 111.6(6) yes . .
C16 C29 C32 111.6(6) yes . .
C30 C29 C31 111.5(6) yes . .
C30 C29 C32 107.7(6) yes . .
C31 C29 C32 106.8(6) yes . .
P3 C33 C34 116.6(6) yes . .
P3 C33 C38 124.7(6) yes . .
C34 C33 C38 118.4(7) yes . .
C33 C34 C35 120.8(8) yes . .
C34 C35 C36 120.0(9) yes . .
C35 C36 C37 119.9(8) yes . .
C36 C37 C38 120.7(9) yes . .
C33 C38 C37 120.2(8) yes . .
P3 C39 C40 116.9(5) yes . .
P3 C39 C44 124.0(6) yes . .
C40 C39 C44 118.8(7) yes . .
C39 C40 C41 119.9(7) yes . .
C40 C41 C42 121.4(8) yes . .
C41 C42 C43 118.8(8) yes . .
C42 C43 C44 120.8(8) yes . .
C39 C44 C43 120.2(7) yes . .
P3 C45 C46 121.1(6) yes . .
P3 C45 C50 119.4(5) yes . .
C46 C45 C50 119.2(7) yes . .
C45 C46 C47 120.1(8) yes . .
C46 C47 C48 119.6(8) yes . .
C47 C48 C49 120.8(8) yes . .
C48 C49 C50 119.4(8) yes . .
C45 C50 C49 120.8(7) yes . .
P2 C51 C52 118.7(5) yes . .
P2 C51 C56 122.4(5) yes . .
C52 C51 C56 119.0(6) yes . .
C51 C52 C53 120.5(7) yes . .
C52 C53 C54 119.8(7) yes . .
C53 C54 C55 120.4(7) yes . .
C54 C55 C56 120.4(7) yes . .
C51 C56 C55 119.9(7) yes . .
P2 C57 C58 120.4(5) yes . .
P2 C57 C62 120.8(6) yes . .
C58 C57 C62 118.7(7) yes . .
C57 C58 C59 120.5(7) yes . .
C58 C59 C60 119.9(7) yes . .
C59 C60 C61 119.5(7) yes . .
C60 C61 C62 120.9(7) yes . .
C57 C62 C61 120.5(7) yes . .
P2 C63 C64 124.4(6) yes . .
P2 C63 C68 116.5(6) yes . .
C64 C63 C68 118.9(7) yes . .
C63 C64 C65 120.0(7) yes . .
C64 C65 C66 120.4(8) yes . .
C65 C66 C67 119.7(8) yes . .
C66 C67 C68 120.2(7) yes . .
C63 C68 C67 120.7(7) yes . .
Cl2 C69 Cl3 108.4(5) yes . .
Cl4 C70 Cl5 111.3(5) yes . .
Cl6 C71 Cl7A 116.9(9) yes . .
Cl6 C71 Cl7B 103.8(9) yes . .
Cl7A C71 Cl7B 75.0(9) yes . .
Cl8 C72 Cl9 108.5(5) yes . .
C1 C2 H2A 108.809 no . .
C1 C2 H2B 108.819 no . .
C3 C2 H2A 108.803 no . .
C3 C2 H2B 108.820 no . .
H2A C2 H2B 107.682 no . .
C3 C4 H4 119.090 no . .
C5 C4 H4 119.102 no . .
C4 C5 H5 120.509 no . .
C6 C5 H5 120.516 no . .
C5 C6 H6 118.568 no . .
C7 C6 H6 118.564 no . .
C6 C7 H7 121.046 no . .
C8 C7 H7 121.063 no . .
C3 C8 H8 119.645 no . .
C7 C8 H8 119.627 no . .
C10 C11 H11 118.283 no . .
C12 C11 H11 118.275 no . .
C16 C17 H17 118.048 no . .
C18 C17 H17 118.053 no . .
C21 C22 H22A 109.478 no . .
C21 C22 H22B 109.478 no . .
C21 C22 H22C 109.468 no . .
H22A C22 H22B 109.469 no . .
H22A C22 H22C 109.466 no . .
H22B C22 H22C 109.469 no . .
C21 C23 H23A 109.473 no . .
C21 C23 H23B 109.474 no . .
C21 C23 H23C 109.464 no . .
H23A C23 H23B 109.479 no . .
H23A C23 H23C 109.467 no . .
H23B C23 H23C 109.472 no . .
C21 C24 H24A 109.463 no . .
C21 C24 H24B 109.477 no . .
C21 C24 H24C 109.471 no . .
H24A C24 H24B 109.469 no . .
H24A C24 H24C 109.471 no . .
H24B C24 H24C 109.476 no . .
C12 C25 H25A 109.482 no . .
C12 C25 H25B 109.469 no . .
C12 C25 H25C 109.474 no . .
H25A C25 H25B 109.468 no . .
H25A C25 H25C 109.467 no . .
H25B C25 H25C 109.467 no . .
C13 C26 H26A 109.468 no . .
C13 C26 H26B 109.467 no . .
C13 C26 H26C 109.472 no . .
H26A C26 H26B 109.477 no . .
H26A C26 H26C 109.477 no . .
H26B C26 H26C 109.466 no . .
C19 C27 H27A 109.472 no . .
C19 C27 H27B 109.463 no . .
C19 C27 H27C 109.473 no . .
H27A C27 H27B 109.472 no . .
H27A C27 H27C 109.476 no . .
H27B C27 H27C 109.471 no . .
C18 C28 H28A 109.481 no . .
C18 C28 H28B 109.466 no . .
C18 C28 H28C 109.477 no . .
H28A C28 H28B 109.458 no . .
H28A C28 H28C 109.477 no . .
H28B C28 H28C 109.469 no . .
C29 C30 H30A 109.474 no . .
C29 C30 H30B 109.463 no . .
C29 C30 H30C 109.476 no . .
H30A C30 H30B 109.468 no . .
H30A C30 H30C 109.473 no . .
H30B C30 H30C 109.474 no . .
C29 C31 H31A 109.466 no . .
C29 C31 H31B 109.470 no . .
C29 C31 H31C 109.467 no . .
H31A C31 H31B 109.478 no . .
H31A C31 H31C 109.477 no . .
H31B C31 H31C 109.470 no . .
C29 C32 H32A 109.472 no . .
C29 C32 H32B 109.475 no . .
C29 C32 H32C 109.479 no . .
H32A C32 H32B 109.466 no . .
H32A C32 H32C 109.470 no . .
H32B C32 H32C 109.465 no . .
C33 C34 H34 119.620 no . .
C35 C34 H34 119.620 no . .
C34 C35 H35 120.001 no . .
C36 C35 H35 120.008 no . .
C35 C36 H36 120.037 no . .
C37 C36 H36 120.047 no . .
C36 C37 H37 119.628 no . .
C38 C37 H37 119.630 no . .
C33 C38 H38 119.901 no . .
C37 C38 H38 119.907 no . .
C39 C40 H40 120.033 no . .
C41 C40 H40 120.052 no . .
C40 C41 H41 119.284 no . .
C42 C41 H41 119.268 no . .
C41 C42 H42 120.607 no . .
C43 C42 H42 120.604 no . .
C42 C43 H43 119.597 no . .
C44 C43 H43 119.603 no . .
C39 C44 H44 119.893 no . .
C43 C44 H44 119.891 no . .
C45 C46 H46 119.957 no . .
C47 C46 H46 119.964 no . .
C46 C47 H47 120.177 no . .
C48 C47 H47 120.183 no . .
C47 C48 H48 119.569 no . .
C49 C48 H48 119.585 no . .
C48 C49 H49 120.284 no . .
C50 C49 H49 120.278 no . .
C45 C50 H50 119.603 no . .
C49 C50 H50 119.617 no . .
C51 C52 H52 119.750 no . .
C53 C52 H52 119.763 no . .
C52 C53 H53 120.103 no . .
C54 C53 H53 120.097 no . .
C53 C54 H54 119.789 no . .
C55 C54 H54 119.801 no . .
C54 C55 H55 119.807 no . .
C56 C55 H55 119.806 no . .
C51 C56 H56 120.048 no . .
C55 C56 H56 120.044 no . .
C57 C58 H58 119.749 no . .
C59 C58 H58 119.742 no . .
C58 C59 H59 120.031 no . .
C60 C59 H59 120.034 no . .
C59 C60 H60 120.268 no . .
C61 C60 H60 120.272 no . .
C60 C61 H61 119.546 no . .
C62 C61 H61 119.532 no . .
C57 C62 H62 119.766 no . .
C61 C62 H62 119.780 no . .
C63 C64 H64 120.019 no . .
C65 C64 H64 120.015 no . .
C64 C65 H65 119.819 no . .
C66 C65 H65 119.820 no . .
C65 C66 H66 120.140 no . .
C67 C66 H66 120.136 no . .
C66 C67 H67 119.868 no . .
C68 C67 H67 119.885 no . .
C63 C68 H68 119.647 no . .
C67 C68 H68 119.646 no . .
Cl2 C69 H69A 110.007 no . .
Cl2 C69 H69B 110.015 no . .
Cl3 C69 H69A 110.009 no . .
Cl3 C69 H69B 110.016 no . .
H69A C69 H69B 108.367 no . .
Cl4 C70 H70A 109.379 no . .
Cl4 C70 H70B 109.367 no . .
Cl5 C70 H70A 109.374 no . .
Cl5 C70 H70B 109.382 no . .
H70A C70 H70B 108.000 no . .
Cl8 C72 H72A 109.996 no . .
Cl8 C72 H72B 110.005 no . .
Cl9 C72 H72A 109.995 no . .
Cl9 C72 H72B 109.999 no . .
H72A C72 H72B 108.368 no . .

loop_
_geom_bond_atom_site_label_1
_geom_bond_atom_site_label_2
_geom_bond_distance
_geom_bond_publ_flag
_geom_bond_site_symmetry_2
Rh1 Cl1 2.3898(17) yes .
Rh1 P1 2.1412(17) yes .
Rh1 P2 2.3274(18) yes .
Rh1 P3 2.3040(18) yes .
Cl2 C69 1.762(8) yes .
Cl3 C69 1.762(10) yes .
Cl4 C70 1.770(7) yes .
Cl5 C70 1.765(11) yes .
Cl6 C71 1.763(13) yes .
Cl7A Cl7B 2.15(2) yes .
Cl7A C71 1.765(19) yes .
Cl7B Cl7B 1.93(3) yes 2_665
Cl7B C71 1.77(2) yes .
Cl8 C72 1.775(14) yes .
Cl9 C72 1.771(12) yes .
P1 O1 1.643(5) yes .
P1 O3 1.620(5) yes .
P1 O4 1.609(5) yes .
P2 C51 1.841(7) yes .
P2 C57 1.828(7) yes .
P2 C63 1.834(7) yes .
P3 C33 1.834(7) yes .
P3 C39 1.822(7) yes .
P3 C45 1.833(7) yes .
O1 C1 1.406(9) yes .
O2 C1 1.197(9) yes .
O3 C9 1.408(8) yes .
O4 C15 1.401(8) yes .
C1 C2 1.493(11) yes .
C2 C3 1.523(12) yes .
C3 C4 1.364(14) yes .
C3 C8 1.387(15) yes .
C4 C5 1.387(15) yes .
C5 C6 1.314(18) yes .
C6 C7 1.362(19) yes .
C7 C8 1.398(19) yes .
C9 C10 1.403(10) yes .
C9 C14 1.390(9) yes .
C10 C11 1.398(10) yes .
C10 C21 1.542(10) yes .
C11 C12 1.405(10) yes .
C12 C13 1.386(10) yes .
C12 C25 1.516(10) yes .
C13 C14 1.404(10) yes .
C13 C26 1.524(11) yes .
C14 C20 1.500(10) yes .
C15 C16 1.406(10) yes .
C15 C20 1.392(9) yes .
C16 C17 1.395(10) yes .
C16 C29 1.535(10) yes .
C17 C18 1.385(10) yes .
C18 C19 1.396(10) yes .
C18 C28 1.519(10) yes .
C19 C20 1.410(9) yes .
C19 C27 1.511(10) yes .
C21 C22 1.534(11) yes .
C21 C23 1.542(10) yes .
C21 C24 1.538(10) yes .
C29 C30 1.547(11) yes .
C29 C31 1.542(10) yes .
C29 C32 1.537(11) yes .
C33 C34 1.407(11) yes .
C33 C38 1.376(11) yes .
C34 C35 1.398(12) yes .
C35 C36 1.364(14) yes .
C36 C37 1.379(13) yes .
C37 C38 1.403(12) yes .
C39 C40 1.403(10) yes .
C39 C44 1.393(10) yes .
C40 C41 1.384(11) yes .
C41 C42 1.384(11) yes .
C42 C43 1.384(12) yes .
C43 C44 1.397(12) yes .
C45 C46 1.407(10) yes .
C45 C50 1.394(11) yes .
C46 C47 1.388(11) yes .
C47 C48 1.385(13) yes .
C48 C49 1.395(12) yes .
C49 C50 1.379(11) yes .
C51 C52 1.393(10) yes .
C51 C56 1.401(10) yes .
C52 C53 1.388(10) yes .
C53 C54 1.386(11) yes .
C54 C55 1.372(11) yes .
C55 C56 1.391(10) yes .
C57 C58 1.413(10) yes .
C57 C62 1.388(10) yes .
C58 C59 1.377(10) yes .
C59 C60 1.398(12) yes .
C60 C61 1.381(11) yes .
C61 C62 1.379(11) yes .
C63 C64 1.399(10) yes .
C63 C68 1.395(10) yes .
C64 C65 1.400(11) yes .
C65 C66 1.386(11) yes .
C66 C67 1.387(12) yes .
C67 C68 1.389(11) yes .
C2 H2A 0.990 no .
C2 H2B 0.990 no .
C4 H4 0.950 no .
C5 H5 0.950 no .
C6 H6 0.950 no .
C7 H7 0.950 no .
C8 H8 0.950 no .
C11 H11 0.950 no .
C17 H17 0.950 no .
C22 H22A 0.980 no .
C22 H22B 0.980 no .
C22 H22C 0.980 no .
C23 H23A 0.980 no .
C23 H23B 0.980 no .
C23 H23C 0.980 no .
C24 H24A 0.980 no .
C24 H24B 0.980 no .
C24 H24C 0.980 no .
C25 H25A 0.980 no .
C25 H25B 0.980 no .
C25 H25C 0.980 no .
C26 H26A 0.980 no .
C26 H26B 0.980 no .
C26 H26C 0.980 no .
C27 H27A 0.980 no .
C27 H27B 0.980 no .
C27 H27C 0.980 no .
C28 H28A 0.980 no .
C28 H28B 0.980 no .
C28 H28C 0.980 no .
C30 H30A 0.980 no .
C30 H30B 0.980 no .
C30 H30C 0.980 no .
C31 H31A 0.980 no .
C31 H31B 0.980 no .
C31 H31C 0.980 no .
C32 H32A 0.980 no .
C32 H32B 0.980 no .
C32 H32C 0.980 no .
C34 H34 0.950 no .
C35 H35 0.950 no .
C36 H36 0.950 no .
C37 H37 0.950 no .
C38 H38 0.950 no .
C40 H40 0.950 no .
C41 H41 0.950 no .
C42 H42 0.950 no .
C43 H43 0.950 no .
C44 H44 0.950 no .
C46 H46 0.950 no .
C47 H47 0.950 no .
C48 H48 0.950 no .
C49 H49 0.950 no .
C50 H50 0.950 no .
C52 H52 0.950 no .
C53 H53 0.950 no .
C54 H54 0.950 no .
C55 H55 0.950 no .
C56 H56 0.950 no .
C58 H58 0.950 no .
C59 H59 0.950 no .
C60 H60 0.950 no .
C61 H61 0.950 no .
C62 H62 0.950 no .
C64 H64 0.950 no .
C65 H65 0.950 no .
C66 H66 0.950 no .
C67 H67 0.950 no .
C68 H68 0.950 no .
C69 H69A 0.990 no .
C69 H69B 0.990 no .
C70 H70A 0.990 no .
C70 H70B 0.990 no .
C72 H72A 0.990 no .
C72 H72B 0.990 no .

loop_
_geom_contact_atom_site_label_1
_geom_contact_atom_site_label_2
_geom_contact_distance
_geom_contact_publ_flag
_geom_contact_site_symmetry_2
Rh1 C62 3.586(8) no .
Rh1 C68 3.585(8) no .
Cl1 C39 3.424(8) no .
Cl1 C44 3.519(8) no .
Cl1 C45 3.329(7) no .
Cl1 C50 3.388(8) no .
Cl1 C57 3.542(7) no .
Cl1 C62 3.378(8) no .
Cl1 C63 3.261(7) no .
P1 O2 3.220(6) no .
P1 C10 3.599(7) no .
P1 C14 3.169(7) no .
P1 C20 3.274(7) no .
P2 O3 3.442(5) no .
P3 O1 3.279(5) no .
O1 C9 2.778(8) no .
O1 C10 3.320(8) no .
O1 C14 3.374(8) no .
O1 C24 3.306(9) no .
O1 C33 3.004(8) no .
O1 C34 3.300(9) no .
O1 C38 3.590(9) no .
O1 C40 3.580(9) no .
O2 O4 2.730(8) no .
O2 C3 2.896(12) no .
O2 C8 3.013(16) no .
O2 C9 3.480(9) no .
O2 C13 3.301(9) no .
O2 C14 3.148(9) no .
O2 C15 3.441(9) no .
O2 C34 3.434(10) no .
O2 C35 3.413(10) no .
O3 C1 3.430(9) no .
O3 C15 2.946(8) no .
O3 C20 2.824(8) no .
O3 C21 2.951(8) no .
O3 C23 3.031(9) no .
O3 C24 3.139(9) no .
O3 C51 3.084(8) no .
O3 C52 3.264(9) no .
O4 C1 2.963(9) no .
O4 C9 3.053(8) no .
O4 C14 2.872(8) no .
O4 C29 2.896(9) no .
O4 C30 3.014(9) no .
O4 C31 3.022(9) no .
O4 C34 3.549(9) no .
C1 C4 3.545(13) no .
C1 C8 3.096(15) no .
C1 C9 3.136(10) no .
C1 C10 3.541(10) no .
C1 C14 3.303(10) no .
C1 C33 3.418(9) no .
C1 C34 3.433(10) no .
C3 C6 2.744(15) no .
C4 C7 2.73(2) no .
C5 C8 2.733(16) no .
C9 C12 2.760(10) no .
C9 C15 3.180(10) no .
C9 C19 3.577(10) no .
C9 C23 3.064(10) no .
C9 C24 3.254(10) no .
C10 C13 2.854(10) no .
C11 C14 2.760(10) no .
C11 C22 2.860(11) no .
C13 C19 3.134(10) no .
C13 C27 3.149(11) no .
C14 C27 2.950(10) no .
C15 C18 2.768(9) no .
C15 C30 3.082(10) no .
C15 C31 3.183(10) no .
C15 C52 3.499(10) no .
C16 C19 2.847(10) no .
C17 C20 2.762(10) no .
C17 C30 3.569(10) no .
C17 C32 2.845(11) no .
C18 C53 3.495(11) no .
C19 C26 3.193(11) no .
C19 C53 3.369(11) no .
C20 C26 2.965(10) no .
C23 C56 3.451(11) no .
C25 C26 2.930(11) no .
C26 C27 3.258(12) no .
C27 C28 2.903(11) no .
C31 C62 3.537(11) no .
C33 C36 2.800(11) no .
C33 C40 3.370(11) no .
C33 C46 3.256(10) no .
C34 C37 2.750(13) no .
C34 C45 3.259(11) no .
C35 C38 2.776(13) no .
C38 C39 3.138(11) no .
C38 C40 3.317(11) no .
C39 C42 2.806(11) no .
C39 C46 3.333(10) no .
C40 C43 2.773(11) no .
C41 C44 2.765(11) no .
C44 C45 3.249(11) no .
C44 C46 3.240(11) no .
C45 C48 2.778(11) no .
C46 C49 2.786(12) no .
C47 C50 2.783(11) no .
C51 C54 2.784(10) no .
C51 C58 3.083(10) no .
C51 C68 3.540(10) no .
C52 C55 2.770(10) no .
C52 C57 3.242(10) no .
C52 C58 3.446(10) no .
C53 C56 2.777(11) no .
C56 C63 3.032(9) no .
C56 C68 3.438(10) no .
C57 C60 2.793(10) no .
C57 C64 3.252(10) no .
C58 C61 2.765(11) no .
C58 C63 3.510(10) no .
C58 C64 3.349(10) no .
C59 C62 2.778(11) no .
C63 C66 2.800(11) no .
C64 C67 2.782(11) no .
C65 C68 2.774(11) no .
Cl1 C69 3.541(9) no 1_545
Cl3 C65 3.599(8) no 1_565
Cl5 Cl8 3.382(6) no .
Cl7A Cl9 3.066(14) no 2_665
Cl7A C7 3.35(3) no .
Cl7A C8 3.381(19) no .
Cl8 Cl5 3.382(6) no .
Cl9 Cl7A 3.066(14) no 2_665
Cl9 C8 3.598(17) no 1_655
O2 C71 3.221(15) no .
C6 C48 3.521(15) no 1_565
C7 Cl7A 3.35(3) no .
C7 C48 3.546(17) no 1_565
C8 Cl7A 3.381(19) no .
C8 Cl9 3.598(17) no 1_455
C8 C71 3.49(2) no .
C22 C22 3.494(12) no 2_566
C26 C60 3.548(10) no 1_565
C43 C60 3.522(12) no 1_455
C46 C47 3.472(12) no 2_555
C47 C46 3.472(12) no 2_555
C48 C6 3.521(15) no 1_545
C48 C7 3.546(17) no 1_545
C58 C65 3.576(10) no 2_656
C60 C26 3.548(10) no 1_545
C60 C43 3.522(12) no 1_655
C65 Cl3 3.599(8) no 1_545
C65 C58 3.576(10) no 2_656
C69 Cl1 3.541(9) no 1_565
C71 O2 3.221(15) no .
C71 C8 3.49(2) no .
Rh1 H24C 3.4475 no .
Rh1 H31A 2.9530 no .
Rh1 H50 3.0909 no .
Rh1 H62 2.9983 no .
Rh1 H68 3.1164 no .
Cl1 H44 3.3330 no .
Cl1 H50 3.1208 no .
Cl1 H62 2.8291 no .
P1 H24C 2.9131 no .
P1 H31A 2.9452 no .
P1 H34 3.4559 no .
P2 H52 2.8594 no .
P2 H56 2.9553 no .
P2 H58 2.9087 no .
P2 H62 2.8952 no .
P2 H64 2.9938 no .
P2 H68 2.8078 no .
P3 H34 2.8199 no .
P3 H38 2.9753 no .
P3 H40 2.8220 no .
P3 H44 2.9678 no .
P3 H46 2.9269 no .
P3 H50 2.8707 no .
O1 H2A 2.4998 no .
O1 H2B 2.5634 no .
O1 H24A 3.1108 no .
O1 H24C 2.7309 no .
O1 H34 3.4473 no .
O1 H40 2.7405 no .
O2 H2A 3.0648 no .
O2 H2B 3.0081 no .
O2 H8 2.7080 no .
O2 H26C 3.4414 no .
O2 H30B 3.3592 no .
O2 H35 3.5930 no .
O3 H23B 3.3956 no .
O3 H23C 2.4073 no .
O3 H24C 2.5134 no .
O3 H52 3.4404 no .
O3 H68 3.5051 no .
O4 H30A 3.5792 no .
O4 H30B 2.3398 no .
O4 H31A 2.3615 no .
O4 H31B 3.5402 no .
O4 H34 3.0708 no .
O4 H52 3.4756 no .
C1 H8 2.9268 no .
C1 H40 3.5918 no .
C2 H4 2.6206 no .
C2 H8 2.7221 no .
C2 H24A 3.1571 no .
C2 H40 3.3481 no .
C3 H5 3.2567 no .
C3 H7 3.2803 no .
C4 H2A 2.5253 no .
C4 H2B 3.1243 no .
C4 H6 3.1857 no .
C4 H8 3.2048 no .
C4 H25A 3.0790 no .
C5 H7 3.2026 no .
C5 H25A 3.1402 no .
C6 H4 3.1770 no .
C6 H8 3.2235 no .
C7 H5 3.2065 no .
C8 H2A 3.3382 no .
C8 H2B 2.8594 no .
C8 H4 3.2042 no .
C8 H6 3.2225 no .
C9 H2A 3.5196 no .
C9 H11 3.2222 no .
C9 H23B 3.1700 no .
C9 H23C 2.8498 no .
C9 H24A 3.5201 no .
C9 H24C 3.0087 no .
C9 H27C 3.2904 no .
C10 H2A 3.0693 no .
C10 H22A 2.7683 no .
C10 H22B 2.7062 no .
C10 H22C 3.3845 no .
C10 H23A 3.3582 no .
C10 H23B 2.6378 no .
C10 H23C 2.7553 no .
C10 H24A 2.7479 no .
C10 H24B 3.3976 no .
C10 H24C 2.7646 no .
C11 H2A 3.1925 no .
C11 H4 3.1732 no .
C11 H22A 2.7892 no .
C11 H22B 2.7279 no .
C11 H23B 3.5132 no .
C11 H24A 3.5323 no .
C11 H25A 3.0876 no .
C11 H25B 3.1934 no .
C11 H25C 2.5530 no .
C12 H4 3.3662 no .
C12 H26A 2.8868 no .
C12 H26B 2.6502 no .
C12 H26C 3.2899 no .
C12 H27C 3.2651 no .
C13 H11 3.2541 no .
C13 H25A 2.8534 no .
C13 H25B 2.7186 no .
C13 H25C 3.3132 no .
C13 H27A 3.4109 no .
C13 H27C 2.5297 no .
C14 H26A 3.0679 no .
C14 H26B 3.2542 no .
C14 H26C 2.6135 no .
C14 H27A 3.5478 no .
C14 H27C 2.4601 no .
C15 H17 3.2258 no .
C15 H26C 3.2987 no .
C15 H30A 3.3783 no .
C15 H30B 2.7388 no .
C15 H31A 2.8880 no .
C15 H31B 3.4770 no .
C15 H52 3.0339 no .
C16 H30A 2.7060 no .
C16 H30B 2.6296 no .
C16 H30C 3.3403 no .
C16 H31A 2.7152 no .
C16 H31B 2.7601 no .
C16 H31C 3.3831 no .
C16 H32A 2.7809 no .
C16 H32B 2.6877 no .
C16 H32C 3.3777 no .
C16 H52 3.0465 no .
C17 H28A 2.5480 no .
C17 H28B 3.1361 no .
C17 H28C 3.1323 no .
C17 H30A 3.4936 no .
C17 H31B 3.5668 no .
C17 H32A 2.8266 no .
C17 H32B 2.6655 no .
C17 H52 3.3918 no .
C17 H53 3.2336 no .
C18 H27A 2.7733 no .
C18 H27B 2.7118 no .
C18 H27C 3.3018 no .
C18 H53 2.7742 no .
C19 H17 3.2477 no .
C19 H26A 3.1682 no .
C19 H26C 2.8112 no .
C19 H28A 3.3259 no .
C19 H28B 2.7645 no .
C19 H28C 2.8014 no .
C19 H53 2.9380 no .
C20 H26A 3.3501 no .
C20 H26C 2.5560 no .
C20 H27A 3.1669 no .
C20 H27B 3.1787 no .
C20 H27C 2.5978 no .
C20 H52 3.5253 no .
C20 H53 3.5151 no .
C21 H2A 3.5366 no .
C21 H11 2.7060 no .
C22 H11 2.4526 no .
C22 H23A 2.5906 no .
C22 H23B 2.7282 no .
C22 H23C 3.3294 no .
C22 H24A 2.6703 no .
C22 H24B 2.6089 no .
C22 H24C 3.3215 no .
C23 H22A 3.3351 no .
C23 H22B 2.6848 no .
C23 H22C 2.6262 no .
C23 H24A 3.3618 no .
C23 H24B 2.6942 no .
C23 H24C 2.6976 no .
C23 H56 3.3098 no .
C23 H68 3.2727 no .
C24 H2A 3.1041 no .
C24 H22A 2.6313 no .
C24 H22B 3.3232 no .
C24 H22C 2.6453 no .
C24 H23A 2.7301 no .
C24 H23B 3.3597 no .
C24 H23C 2.6648 no .
C24 H40 3.0297 no .
C24 H41 3.5807 no .
C24 H68 2.9979 no .
C25 H4 3.3774 no .
C25 H11 2.6407 no .
C25 H26A 3.0831 no .
C25 H26B 2.6557 no .
C26 H25A 2.9787 no .
C26 H25B 2.7557 no .
C26 H27A 3.1023 no .
C26 H27C 2.9874 no .
C27 H26A 2.8495 no .
C27 H26C 3.2878 no .
C27 H28B 2.7931 no .
C27 H28C 2.8771 no .
C27 H53 3.4074 no .
C28 H17 2.6310 no .
C28 H27A 2.8814 no .
C28 H27B 2.7660 no .
C28 H53 3.1391 no .
C29 H17 2.6902 no .
C30 H31A 2.7697 no .
C30 H31B 3.3933 no .
C30 H31C 2.7186 no .
C30 H32A 3.3445 no .
C30 H32B 2.7003 no .
C30 H32C 2.6329 no .
C30 H34 3.0861 no .
C30 H35 3.5056 no .
C31 H30A 3.3896 no .
C31 H30B 2.8024 no .
C31 H30C 2.6907 no .
C31 H32A 2.6133 no .
C31 H32B 3.3295 no .
C31 H32C 2.6791 no .
C31 H34 3.5720 no .
C31 H50 3.3734 no .
C31 H52 3.2366 no .
C31 H62 3.1824 no .
C32 H17 2.4282 no .
C32 H30A 2.6348 no .
C32 H30B 3.3423 no .
C32 H30C 2.7036 no .
C32 H31A 3.3293 no .
C32 H31B 2.6405 no .
C32 H31C 2.6537 no .
C33 H2B 3.3748 no .
C33 H35 3.2939 no .
C33 H37 3.2614 no .
C33 H40 3.1303 no .
C33 H46 3.1354 no .
C34 H30B 3.0387 no .
C34 H36 3.2522 no .
C34 H38 3.2544 no .
C35 H8 3.4451 no .
C35 H30B 3.2886 no .
C35 H37 3.2288 no .
C36 H8 2.8700 no .
C36 H34 3.2444 no .
C36 H38 3.2709 no .
C37 H2B 3.0965 no .
C37 H8 3.2015 no .
C37 H35 3.2333 no .
C38 H2B 2.8714 no .
C38 H34 3.2479 no .
C38 H36 3.2752 no .
C38 H40 3.1155 no .
C38 H46 3.2735 no .
C39 H38 2.6784 no .
C39 H41 3.2677 no .
C39 H43 3.2726 no .
C39 H46 2.9874 no .
C40 H24A 3.3840 no .
C40 H24C 3.2462 no .
C40 H38 2.7232 no .
C40 H42 3.2713 no .
C40 H44 3.2683 no .
C41 H43 3.2409 no .
C42 H40 3.2678 no .
C42 H44 3.2703 no .
C43 H41 3.2389 no .
C44 H38 3.5504 no .
C44 H40 3.2678 no .
C44 H42 3.2767 no .
C44 H46 2.8387 no .
C45 H34 3.1563 no .
C45 H44 2.8104 no .
C45 H47 3.2806 no .
C45 H49 3.2690 no .
C46 H44 2.6626 no .
C46 H48 3.2528 no .
C46 H50 3.2741 no .
C47 H49 3.2728 no .
C48 H46 3.2546 no .
C48 H50 3.2536 no .
C49 H47 3.2737 no .
C50 H34 3.3136 no .
C50 H46 3.2741 no .
C50 H48 3.2510 no .
C50 H62 3.3182 no .
C51 H23C 3.1303 no .
C51 H53 3.2716 no .
C51 H55 3.2741 no .
C51 H58 2.7470 no .
C51 H68 3.5453 no .
C52 H54 3.2566 no .
C52 H56 3.2679 no .
C52 H58 3.2652 no .
C53 H27B 3.3061 no .
C53 H28B 3.5448 no .
C53 H55 3.2489 no .
C54 H27B 3.3913 no .
C54 H52 3.2561 no .
C54 H56 3.2523 no .
C55 H23B 3.4188 no .
C55 H23C 3.1921 no .
C55 H53 3.2486 no .
C56 H23B 3.5228 no .
C56 H23C 2.6648 no .
C56 H52 3.2673 no .
C56 H54 3.2536 no .
C56 H58 3.1921 no .
C56 H68 3.5695 no .
C57 H31B 3.4808 no .
C57 H52 3.0326 no .
C57 H59 3.2808 no .
C57 H61 3.2551 no .
C57 H64 2.8119 no .
C58 H52 3.4377 no .
C58 H60 3.2607 no .
C58 H62 3.2708 no .
C58 H64 2.6594 no .
C59 H61 3.2582 no .
C59 H64 3.5849 no .
C60 H58 3.2603 no .
C60 H62 3.2545 no .
C61 H31B 3.4430 no .
C61 H59 3.2588 no .
C62 H31A 3.4289 no .
C62 H31B 3.0028 no .
C62 H50 3.4166 no .
C62 H58 3.2670 no .
C62 H60 3.2575 no .
C63 H56 2.5453 no .
C63 H58 3.3118 no .
C63 H65 3.2804 no .
C63 H67 3.2739 no .
C64 H56 3.0772 no .
C64 H58 3.0667 no .
C64 H66 3.2753 no .
C64 H68 3.2653 no .
C65 H67 3.2557 no .
C66 H64 3.2727 no .
C66 H68 3.2612 no .
C67 H56 3.4331 no .
C67 H65 3.2555 no .
C68 H23A 3.5675 no .
C68 H23C 3.1556 no .
C68 H24B 3.5904 no .
C68 H24C 3.3208 no .
C68 H56 2.7901 no .
C68 H64 3.2670 no .
C68 H66 3.2645 no .
H2A H4 2.2793 no .
H2A H11 3.4310 no .
H2A H22A 3.5116 no .
H2A H24A 2.3180 no .
H2A H24C 3.2879 no .
H2A H40 3.2237 no .
H2B H4 3.2997 no .
H2B H8 2.8584 no .
H2B H24A 3.3032 no .
H2B H37 3.3051 no .
H2B H38 2.9504 no .
H2B H40 2.8042 no .
H4 H5 2.3327 no .
H4 H11 2.9920 no .
H4 H25A 3.0235 no .
H4 H25C 3.2565 no .
H5 H6 2.2509 no .
H5 H25A 3.1923 no .
H6 H7 2.3070 no .
H7 H8 2.3578 no .
H8 H36 2.7981 no .
H8 H37 3.3450 no .
H11 H22A 2.2267 no .
H11 H22B 2.2251 no .
H11 H22C 3.4187 no .
H11 H25A 3.2260 no .
H11 H25B 3.3727 no .
H11 H25C 2.3100 no .
H17 H28A 2.3005 no .
H17 H28B 3.3138 no .
H17 H28C 3.2728 no .
H17 H32A 2.2812 no .
H17 H32B 2.1249 no .
H17 H32C 3.3913 no .
H22A H23A 3.4924 no .
H22A H24A 2.4633 no .
H22A H24B 2.8591 no .
H22A H24C 3.5466 no .
H22B H23A 2.8756 no .
H22B H23B 2.5686 no .
H22B H24A 3.5609 no .
H22B H24B 3.5201 no .
H22C H23A 2.3583 no .
H22C H23B 2.9924 no .
H22C H23C 3.4938 no .
H22C H24A 2.9698 no .
H22C H24B 2.4123 no .
H22C H24C 3.5285 no .
H23A H24B 2.5461 no .
H23A H24C 3.0285 no .
H23A H56 3.3500 no .
H23A H67 3.4591 no .
H23A H68 3.1866 no .
H23B H24C 3.5740 no .
H23B H55 3.3455 no .
H23B H56 3.5327 no .
H23C H24A 3.5682 no .
H23C H24B 2.9268 no .
H23C H24C 2.4796 no .
H23C H55 3.4429 no .
H23C H56 2.5923 no .
H23C H68 2.6565 no .
H24A H40 2.6652 no .
H24A H41 3.2040 no .
H24B H40 3.3384 no .
H24B H41 3.2819 no .
H24B H67 3.3230 no .
H24B H68 2.8229 no .
H24C H40 2.6434 no .
H24C H68 2.3812 no .
H25A H26A 3.3100 no .
H25A H26B 2.4047 no .
H25B H26A 2.6012 no .
H25B H26B 2.5633 no .
H26A H27A 2.4606 no .
H26A H27C 2.6520 no .
H26C H27A 3.1605 no .
H26C H27C 3.2601 no .
H27A H28B 2.9228 no .
H27A H28C 2.5252 no .
H27B H28B 2.3308 no .
H27B H28C 2.8898 no .
H27B H53 2.9074 no .
H27B H54 3.0455 no .
H28A H53 3.5125 no .
H28B H53 2.6609 no .
H30A H31C 3.5827 no .
H30A H32A 3.5556 no .
H30A H32B 2.4760 no .
H30A H32C 2.8436 no .
H30B H31A 2.6644 no .
H30B H31C 3.0765 no .
H30B H32B 3.5717 no .
H30B H32C 3.5526 no .
H30B H34 2.4049 no .
H30B H35 2.8989 no .
H30C H31A 2.9855 no .
H30C H31B 3.5817 no .
H30C H31C 2.4894 no .
H30C H32A 3.5768 no .
H30C H32B 3.0438 no .
H30C H32C 2.4775 no .
H30C H34 2.9607 no .
H30C H35 3.3591 no .
H31A H32A 3.5179 no .
H31A H32C 3.5748 no .
H31A H34 2.9768 no .
H31A H50 2.9422 no .
H31A H52 3.1046 no .
H31A H62 2.9324 no .
H31B H32A 2.4039 no .
H31B H32B 3.5263 no .
H31B H32C 2.9606 no .
H31B H52 2.6660 no .
H31B H62 2.9089 no .
H31C H32A 2.8838 no .
H31C H32B 3.5671 no .
H31C H32C 2.4885 no .
H31C H34 3.5134 no .
H31C H50 2.9516 no .
H31C H62 3.1721 no .
H34 H35 2.3426 no .
H34 H50 3.1894 no .
H35 H36 2.3145 no .
H36 H37 2.3241 no .
H37 H38 2.3465 no .
H38 H40 2.6978 no .
H38 H46 3.1631 no .
H40 H41 2.3249 no .
H41 H42 2.3321 no .
H42 H43 2.3364 no .
H43 H44 2.3394 no .
H44 H46 2.4259 no .
H46 H47 2.3400 no .
H47 H48 2.3311 no .
H48 H49 2.3427 no .
H49 H50 2.3277 no .
H50 H62 2.4783 no .
H52 H53 2.3361 no .
H52 H58 3.5154 no .
H53 H54 2.3341 no .
H54 H55 2.3160 no .
H55 H56 2.3386 no .
H56 H58 3.3929 no .
H56 H64 3.5056 no .
H56 H68 3.0809 no .
H58 H59 2.3241 no .
H58 H64 2.4623 no .
H59 H60 2.3527 no .
H60 H61 2.3289 no .
H61 H62 2.3192 no .
H64 H65 2.3478 no .
H65 H66 2.3356 no .
H66 H67 2.3370 no .
H67 H68 2.3322 no .
Cl1 H5 3.0383 no 1_545
Cl1 H25A 3.3889 no 1_545
Cl1 H69A 2.8297 no 1_545
Cl1 H69B 3.4181 no 1_545
Cl2 H5 2.9423 no .
Cl2 H43 3.2674 no 1_565
Cl2 H59 3.1819 no 1_465
Cl2 H60 3.1126 no 1_465
Cl2 H66 3.5362 no 2_566
Cl2 H67 3.2775 no 2_566
Cl3 H11 3.0056 no .
Cl3 H22A 3.2641 no .
Cl3 H22C 3.1562 no 2_566
Cl3 H23A 3.5783 no 2_566
Cl3 H24B 3.2512 no 2_566
Cl3 H25C 3.1533 no .
Cl3 H65 3.4434 no 1_565
Cl3 H67 3.1361 no 2_566
Cl4 H30C 3.1209 no 2_665
Cl4 H31C 3.1177 no 1_565
Cl4 H32C 3.4519 no 1_565
Cl4 H49 3.4495 no 1_565
Cl5 H35 3.3694 no 2_665
Cl5 H43 3.2497 no 1_665
Cl5 H44 3.2905 no 1_665
Cl5 H61 3.4602 no 1_565
Cl5 H72B 3.4958 no .
Cl6 H26B 3.1993 no .
Cl6 H26C 3.5219 no .
Cl6 H30A 3.5642 no 2_665
Cl6 H30C 3.4461 no 2_665
Cl6 H49 3.2715 no 1_565
Cl6 H61 3.3995 no 1_565
Cl6 H72B 3.0073 no .
Cl7A H7 2.8592 no .
Cl7A H8 2.8752 no .
Cl7A H30A 3.0064 no 2_665
Cl7A H36 3.4261 no .
Cl7A H72B 3.3071 no 2_665
Cl7B H30A 3.2978 no .
Cl7B H30A 3.4966 no 2_665
Cl7B H30B 3.5749 no .
Cl7B H35 3.2460 no .
Cl7B H72B 3.4148 no .
Cl7B H72B 3.3633 no 2_665
Cl8 H26A 3.3255 no .
Cl8 H26C 3.2237 no .
Cl8 H27A 3.4230 no .
Cl8 H28C 3.0060 no .
Cl8 H60 3.1126 no 1_565
Cl9 H2B 3.5763 no 1_655
Cl9 H17 3.3806 no .
Cl9 H32B 3.3188 no .
Cl9 H36 3.1756 no 2_665
Cl9 H37 3.0130 no 1_655
C2 H28A 3.0063 no 1_455
C4 H28C 3.4272 no 1_455
C4 H69A 3.4048 no .
C5 H69A 3.0505 no .
C7 H36 3.5134 no 2_565
C7 H37 3.5924 no 2_565
C7 H48 3.4925 no 1_565
C11 H54 3.0143 no 2_666
C12 H54 3.5355 no 2_666
C12 H55 3.1988 no 2_666
C15 H72A 3.4548 no .
C16 H72A 3.1960 no .
C17 H41 3.2628 no 1_655
C17 H72A 2.9561 no .
C18 H41 3.4835 no 1_655
C18 H72A 3.0375 no .
C19 H72A 3.2792 no .
C20 H72A 3.4412 no .
C22 H22A 3.1902 no 2_566
C22 H22C 3.0060 no 2_566
C22 H27B 3.4973 no 2_666
C22 H54 3.5179 no 2_666
C23 H27B 3.2127 no 2_666
C25 H55 3.0586 no 2_666
C25 H64 3.4673 no 1_565
C25 H69A 3.1969 no .
C26 H60 3.3252 no 1_565
C26 H61 3.4454 no 1_565
C26 H72A 3.3893 no .
C27 H23A 3.5575 no 2_666
C27 H23B 3.0147 no 2_666
C28 H2A 3.2713 no 1_655
C28 H2B 3.4834 no 1_655
C28 H24A 3.2846 no 1_655
C28 H41 3.3037 no 1_655
C32 H38 3.1722 no 1_655
C32 H48 3.0073 no 2_655
C32 H70B 3.2135 no 1_545
C33 H47 3.3693 no 2_555
C34 H70A 3.1031 no 2_665
C35 H70A 3.2770 no 2_665
C36 H7 3.5123 no 2_565
C36 H47 3.3448 no 2_555
C37 H7 3.3061 no 2_565
C37 H47 2.9747 no 2_555
C37 H48 3.1060 no 2_555
C38 H32B 3.4988 no 1_455
C38 H47 2.9884 no 2_555
C38 H48 3.3727 no 2_555
C40 H17 3.5073 no 1_455
C40 H28A 3.5836 no 1_455
C40 H32A 3.4358 no 1_455
C41 H17 3.1757 no 1_455
C41 H28A 3.4784 no 1_455
C41 H32A 3.1903 no 1_455
C41 H53 3.4891 no 1_455
C42 H31B 3.3573 no 1_455
C42 H32A 3.1780 no 1_455
C42 H52 3.4513 no 1_455
C42 H66 3.3526 no 2_556
C43 H32A 3.4104 no 1_455
C43 H60 3.4766 no 1_455
C44 H70B 3.4957 no 1_445
C45 H6 3.1607 no 1_545
C45 H70A 3.3825 no 2_665
C46 H6 2.9517 no 1_545
C46 H47 2.9644 no 2_555
C46 H70A 3.2711 no 2_665
C47 H6 2.7907 no 1_545
C47 H7 3.4981 no 1_545
C47 H46 3.0188 no 2_555
C47 H47 3.3603 no 2_555
C47 H70A 3.5584 no 1_445
C47 H70A 3.2245 no 2_665
C47 H70B 3.5881 no 2_665
C48 H6 2.8899 no 1_545
C48 H7 2.9606 no 1_545
C48 H32C 3.0322 no 2_655
C48 H37 3.4403 no 2_555
C48 H70A 3.2336 no 2_665
C48 H70B 3.2835 no 2_665
C49 H6 3.1385 no 1_545
C49 H7 3.5302 no 1_545
C49 H32C 3.4253 no 2_655
C49 H70A 3.3124 no 2_665
C50 H6 3.2545 no 1_545
C50 H70A 3.3839 no 2_665
C51 H65 3.5943 no 2_656
C52 H42 3.1898 no 1_655
C52 H65 3.2265 no 2_656
C53 H41 3.3625 no 1_655
C53 H42 3.5869 no 1_655
C53 H65 2.8568 no 2_656
C54 H11 3.5131 no 2_666
C54 H22B 3.4950 no 2_666
C54 H64 3.5598 no 2_656
C54 H65 2.9071 no 2_656
C55 H25B 3.3502 no 2_666
C55 H25C 3.5541 no 2_666
C55 H64 2.9950 no 2_656
C55 H65 3.2783 no 2_656
C56 H58 3.4420 no 2_656
C56 H59 3.4391 no 2_656
C56 H64 3.1821 no 2_656
C56 H65 3.5983 no 2_656
C57 H25B 3.3295 no 1_545
C57 H42 3.5539 no 1_655
C58 H25B 3.3974 no 1_545
C58 H42 3.1966 no 1_655
C58 H56 3.2841 no 2_656
C58 H65 3.5541 no 2_656
C59 H25B 3.3224 no 1_545
C59 H26A 3.5949 no 1_545
C59 H42 3.1295 no 1_655
C59 H43 3.3212 no 1_655
C59 H55 3.5210 no 2_656
C59 H56 3.1531 no 2_656
C60 H25B 3.2032 no 1_545
C60 H26A 2.7652 no 1_545
C60 H26B 3.4727 no 1_545
C60 H42 3.3832 no 1_655
C60 H43 2.7124 no 1_655
C61 H25B 3.1485 no 1_545
C61 H26A 3.1350 no 1_545
C61 H26B 3.1566 no 1_545
C61 H43 3.1472 no 1_655
C62 H25B 3.1901 no 1_545
C63 H69B 3.3962 no 1_545
C64 H25C 3.3932 no 1_545
C64 H58 3.0102 no 2_656
C64 H69B 3.2962 no 1_545
C65 H58 2.9500 no 2_656
C65 H59 3.3868 no 2_656
C65 H69B 3.0291 no 1_545
C66 H59 3.1187 no 2_656
C66 H67 3.0785 no 2_556
C66 H69B 2.8609 no 1_545
C67 H59 3.3349 no 2_656
C67 H66 3.2094 no 2_556
C67 H67 3.4083 no 2_556
C67 H69B 2.9380 no 1_545
C67 H69B 3.3810 no 2_566
C68 H69B 3.1938 no 1_545
C69 H4 3.5199 no .
C69 H5 2.9899 no .
C69 H25C 3.1538 no .
C69 H67 3.0551 no 2_566
C70 H32C 3.3488 no 1_565
C70 H46 3.2392 no 1_665
C70 H47 3.5959 no 1_665
C71 H7 3.5467 no .
C71 H8 3.1990 no .
C71 H26B 3.3472 no .
C71 H26C 3.4968 no .
C72 H26C 3.0793 no .
H2A C28 3.2713 no 1_455
H2A H28A 2.5755 no 1_455
H2A H28B 3.5889 no 1_455
H2A H28C 3.2161 no 1_455
H2B Cl9 3.5763 no 1_455
H2B C28 3.4834 no 1_455
H2B H17 3.5433 no 1_455
H2B H28A 2.6085 no 1_455
H2B H28C 3.5667 no 1_455
H4 C69 3.5199 no .
H4 H28A 3.5655 no 1_455
H4 H28C 3.0526 no 1_455
H4 H69A 2.9935 no .
H5 Cl1 3.0383 no 1_565
H5 Cl2 2.9423 no .
H5 C69 2.9899 no .
H5 H44 3.1231 no 1_565
H5 H69A 2.3045 no .
H6 C45 3.1607 no 1_565
H6 C46 2.9517 no 1_565
H6 C47 2.7907 no 1_565
H6 C48 2.8899 no 1_565
H6 C49 3.1385 no 1_565
H6 C50 3.2545 no 1_565
H6 H44 2.8962 no 1_565
H6 H46 3.4706 no 1_565
H6 H47 3.2086 no 1_565
H6 H48 3.3597 no 1_565
H7 Cl7A 2.8592 no .
H7 C36 3.5123 no 2_565
H7 C37 3.3061 no 2_565
H7 C47 3.4981 no 1_565
H7 C48 2.9606 no 1_565
H7 C49 3.5302 no 1_565
H7 C71 3.5467 no .
H7 H36 3.1340 no 2_565
H7 H37 2.7273 no 2_565
H7 H48 2.7167 no 1_565
H8 Cl7A 2.8752 no .
H8 C71 3.1990 no .
H11 Cl3 3.0056 no .
H11 C54 3.5131 no 2_666
H11 H54 2.6540 no 2_666
H17 Cl9 3.3806 no .
H17 C40 3.5073 no 1_655
H17 C41 3.1757 no 1_655
H17 H2B 3.5433 no 1_655
H17 H38 3.2588 no 1_655
H17 H40 3.5088 no 1_655
H17 H41 2.9396 no 1_655
H17 H72A 3.3201 no .
H22A Cl3 3.2641 no .
H22A C22 3.1902 no 2_566
H22A H22A 3.1732 no 2_566
H22A H22B 3.4192 no 2_566
H22A H22C 2.5233 no 2_566
H22A H28B 3.3507 no 1_455
H22B C54 3.4950 no 2_666
H22B H22A 3.4192 no 2_566
H22B H22C 3.2480 no 2_566
H22B H27B 2.8129 no 2_666
H22B H28B 3.2092 no 2_666
H22B H54 2.5974 no 2_666
H22C Cl3 3.1562 no 2_566
H22C C22 3.0060 no 2_566
H22C H22A 2.5233 no 2_566
H22C H22B 3.2480 no 2_566
H22C H22C 2.7906 no 2_566
H22C H27B 3.4820 no 2_666
H22C H28B 3.4955 no 2_666
H23A Cl3 3.5783 no 2_566
H23A C27 3.5575 no 2_666
H23A H27A 3.2953 no 2_666
H23A H27B 3.1257 no 2_666
H23B C27 3.0147 no 2_666
H23B H27A 3.1918 no 2_666
H23B H27B 2.5070 no 2_666
H23B H27C 2.8759 no 2_666
H24A C28 3.2846 no 1_455
H24A H28A 2.7417 no 1_455
H24A H28B 2.9919 no 1_455
H24B Cl3 3.2512 no 2_566
H25A Cl1 3.3889 no 1_565
H25A H69A 3.0514 no .
H25B C55 3.3502 no 2_666
H25B C57 3.3295 no 1_565
H25B C58 3.3974 no 1_565
H25B C59 3.3224 no 1_565
H25B C60 3.2032 no 1_565
H25B C61 3.1485 no 1_565
H25B C62 3.1901 no 1_565
H25B H55 2.5625 no 2_666
H25B H64 3.0306 no 1_565
H25C Cl3 3.1533 no .
H25C C55 3.5541 no 2_666
H25C C64 3.3932 no 1_565
H25C C69 3.1538 no .
H25C H54 3.2811 no 2_666
H25C H55 3.0532 no 2_666
H25C H64 3.0025 no 1_565
H25C H69A 2.4829 no .
H25C H69B 3.5544 no .
H26A Cl8 3.3255 no .
H26A C59 3.5949 no 1_565
H26A C60 2.7652 no 1_565
H26A C61 3.1350 no 1_565
H26A H60 2.4746 no 1_565
H26A H61 3.1443 no 1_565
H26B Cl6 3.1993 no .
H26B C60 3.4727 no 1_565
H26B C61 3.1566 no 1_565
H26B C71 3.3472 no .
H26B H60 3.4405 no 1_565
H26B H61 2.8993 no 1_565
H26C Cl6 3.5219 no .
H26C Cl8 3.2237 no .
H26C C71 3.4968 no .
H26C C72 3.0793 no .
H26C H72A 2.4611 no .
H26C H72B 3.2822 no .
H27A Cl8 3.4230 no .
H27A H23A 3.2953 no 2_666
H27A H23B 3.1918 no 2_666
H27A H60 3.3731 no 1_565
H27B C22 3.4973 no 2_666
H27B C23 3.2127 no 2_666
H27B H22B 2.8129 no 2_666
H27B H22C 3.4820 no 2_666
H27B H23A 3.1257 no 2_666
H27B H23B 2.5070 no 2_666
H27C H23B 2.8759 no 2_666
H27C H55 3.1846 no 2_666
H28A C2 3.0063 no 1_655
H28A C40 3.5836 no 1_655
H28A C41 3.4784 no 1_655
H28A H2A 2.5755 no 1_655
H28A H2B 2.6085 no 1_655
H28A H4 3.5655 no 1_655
H28A H24A 2.7417 no 1_655
H28A H40 3.0809 no 1_655
H28A H41 2.8692 no 1_655
H28B H2A 3.5889 no 1_655
H28B H22A 3.3507 no 1_655
H28B H22B 3.2092 no 2_666
H28B H22C 3.4955 no 2_666
H28B H24A 2.9919 no 1_655
H28B H41 3.1624 no 1_655
H28C Cl8 3.0060 no .
H28C C4 3.4272 no 1_655
H28C H2A 3.2161 no 1_655
H28C H2B 3.5667 no 1_655
H28C H4 3.0526 no 1_655
H30A Cl6 3.5642 no 2_665
H30A Cl7A 3.0064 no 2_665
H30A Cl7B 3.2978 no .
H30A Cl7B 3.4966 no 2_665
H30A H72A 3.1276 no .
H30B Cl7B 3.5749 no .
H30C Cl4 3.1209 no 2_665
H30C Cl6 3.4461 no 2_665
H30C H49 3.5307 no 2_655
H31B C42 3.3573 no 1_655
H31B H42 3.0567 no 1_655
H31C Cl4 3.1177 no 1_545
H31C H70B 3.4866 no 1_545
H32A C40 3.4358 no 1_655
H32A C41 3.1903 no 1_655
H32A C42 3.1780 no 1_655
H32A C43 3.4104 no 1_655
H32A H38 2.8010 no 1_655
H32A H41 3.5614 no 1_655
H32A H42 3.5355 no 1_655
H32A H48 3.4497 no 2_655
H32A H70B 2.9640 no 1_545
H32B Cl9 3.3188 no .
H32B C38 3.4988 no 1_655
H32B H37 3.0527 no 1_655
H32B H38 2.7888 no 1_655
H32B H48 2.7623 no 2_655
H32C Cl4 3.4519 no 1_545
H32C C48 3.0322 no 2_655
H32C C49 3.4253 no 2_655
H32C C70 3.3488 no 1_545
H32C H38 3.4594 no 1_655
H32C H48 2.4375 no 2_655
H32C H49 3.1939 no 2_655
H32C H70B 2.5828 no 1_545
H34 H70A 3.0977 no 2_665
H35 Cl5 3.3694 no 2_665
H35 Cl7B 3.2460 no .
H35 H70A 3.4040 no 2_665
H35 H72B 3.2198 no 2_665
H36 Cl7A 3.4261 no .
H36 Cl9 3.1756 no 2_665
H36 C7 3.5134 no 2_565
H36 H7 3.1340 no 2_565
H36 H72B 3.4455 no 2_665
H37 Cl9 3.0130 no 1_455
H37 C7 3.5924 no 2_565
H37 C48 3.4403 no 2_555
H37 H7 2.7273 no 2_565
H37 H32B 3.0527 no 1_455
H37 H47 3.2770 no 2_555
H37 H48 2.7117 no 2_555
H38 C32 3.1722 no 1_455
H38 H17 3.2588 no 1_455
H38 H32A 2.8010 no 1_455
H38 H32B 2.7888 no 1_455
H38 H32C 3.4594 no 1_455
H38 H47 3.2955 no 2_555
H38 H48 3.2002 no 2_555
H40 H17 3.5088 no 1_455
H40 H28A 3.0809 no 1_455
H41 C17 3.2628 no 1_455
H41 C18 3.4835 no 1_455
H41 C28 3.3037 no 1_455
H41 C53 3.3625 no 1_455
H41 H17 2.9396 no 1_455
H41 H28A 2.8692 no 1_455
H41 H28B 3.1624 no 1_455
H41 H32A 3.5614 no 1_455
H41 H52 3.4815 no 1_455
H41 H53 2.6571 no 1_455
H42 C52 3.1898 no 1_455
H42 C53 3.5869 no 1_455
H42 C57 3.5539 no 1_455
H42 C58 3.1966 no 1_455
H42 C59 3.1295 no 1_455
H42 C60 3.3832 no 1_455
H42 H31B 3.0567 no 1_455
H42 H32A 3.5355 no 1_455
H42 H52 2.7256 no 1_455
H42 H53 3.4526 no 1_455
H42 H58 3.5289 no 1_455
H42 H59 3.4520 no 1_455
H42 H65 3.2568 no 2_556
H42 H66 3.2108 no 2_556
H43 Cl2 3.2674 no 1_545
H43 Cl5 3.2497 no 1_445
H43 C59 3.3212 no 1_455
H43 C60 2.7124 no 1_455
H43 C61 3.1472 no 1_455
H43 H59 3.5891 no 1_455
H43 H60 2.5817 no 1_455
H43 H61 3.2881 no 1_455
H43 H70B 3.5773 no 1_445
H44 Cl5 3.2905 no 1_445
H44 H5 3.1231 no 1_545
H44 H6 2.8962 no 1_545
H44 H70B 3.3859 no 1_445
H46 C47 3.0188 no 2_555
H46 C70 3.2392 no 1_445
H46 H6 3.4706 no 1_545
H46 H47 2.5966 no 2_555
H46 H70A 3.0196 no 1_445
H46 H70B 2.7901 no 1_445
H47 C33 3.3693 no 2_555
H47 C36 3.3448 no 2_555
H47 C37 2.9747 no 2_555
H47 C38 2.9884 no 2_555
H47 C46 2.9644 no 2_555
H47 C47 3.3603 no 2_555
H47 C70 3.5959 no 1_445
H47 H6 3.2086 no 1_545
H47 H37 3.2770 no 2_555
H47 H38 3.2955 no 2_555
H47 H46 2.5966 no 2_555
H47 H47 3.3397 no 2_555
H47 H70A 2.8889 no 1_445
H48 C7 3.4925 no 1_545
H48 C32 3.0073 no 2_655
H48 C37 3.1060 no 2_555
H48 C38 3.3727 no 2_555
H48 H6 3.3597 no 1_545
H48 H7 2.7167 no 1_545
H48 H32A 3.4497 no 2_655
H48 H32B 2.7623 no 2_655
H48 H32C 2.4375 no 2_655
H48 H37 2.7117 no 2_555
H48 H38 3.2002 no 2_555
H48 H70B 3.3235 no 2_665
H49 Cl4 3.4495 no 1_545
H49 Cl6 3.2715 no 1_545
H49 H30C 3.5307 no 2_655
H49 H32C 3.1939 no 2_655
H52 C42 3.4513 no 1_655
H52 H41 3.4815 no 1_655
H52 H42 2.7256 no 1_655
H53 C41 3.4891 no 1_655
H53 H41 2.6571 no 1_655
H53 H42 3.4526 no 1_655
H53 H65 3.1555 no 2_656
H54 C11 3.0143 no 2_666
H54 C12 3.5355 no 2_666
H54 C22 3.5179 no 2_666
H54 H11 2.6540 no 2_666
H54 H22B 2.5974 no 2_666
H54 H25C 3.2811 no 2_666
H54 H65 3.2541 no 2_656
H55 C12 3.1988 no 2_666
H55 C25 3.0586 no 2_666
H55 C59 3.5210 no 2_656
H55 H25B 2.5625 no 2_666
H55 H25C 3.0532 no 2_666
H55 H27C 3.1846 no 2_666
H55 H59 3.4044 no 2_656
H55 H64 3.0232 no 2_656
H56 C58 3.2841 no 2_656
H56 C59 3.1531 no 2_656
H56 H58 2.8886 no 2_656
H56 H59 2.6157 no 2_656
H56 H64 3.3215 no 2_656
H58 C56 3.4420 no 2_656
H58 C64 3.0102 no 2_656
H58 C65 2.9500 no 2_656
H58 H42 3.5289 no 1_655
H58 H56 2.8886 no 2_656
H58 H58 3.4700 no 2_656
H58 H64 3.0730 no 2_656
H58 H65 2.9749 no 2_656
H59 Cl2 3.1819 no 1_645
H59 C56 3.4391 no 2_656
H59 C65 3.3868 no 2_656
H59 C66 3.1187 no 2_656
H59 C67 3.3349 no 2_656
H59 H42 3.4520 no 1_655
H59 H43 3.5891 no 1_655
H59 H55 3.4044 no 2_656
H59 H56 2.6157 no 2_656
H59 H66 3.3334 no 2_656
H60 Cl2 3.1126 no 1_645
H60 Cl8 3.1126 no 1_545
H60 C26 3.3252 no 1_545
H60 C43 3.4766 no 1_655
H60 H26A 2.4746 no 1_545
H60 H26B 3.4405 no 1_545
H60 H27A 3.3731 no 1_545
H60 H43 2.5817 no 1_655
H61 Cl5 3.4602 no 1_545
H61 Cl6 3.3995 no 1_545
H61 C26 3.4454 no 1_545
H61 H26A 3.1443 no 1_545
H61 H26B 2.8993 no 1_545
H61 H43 3.2881 no 1_655
H64 C25 3.4673 no 1_545
H64 C54 3.5598 no 2_656
H64 C55 2.9950 no 2_656
H64 C56 3.1821 no 2_656
H64 H25B 3.0306 no 1_545
H64 H25C 3.0025 no 1_545
H64 H55 3.0232 no 2_656
H64 H56 3.3215 no 2_656
H64 H58 3.0730 no 2_656
H65 Cl3 3.4434 no 1_545
H65 C51 3.5943 no 2_656
H65 C52 3.2265 no 2_656
H65 C53 2.8568 no 2_656
H65 C54 2.9071 no 2_656
H65 C55 3.2783 no 2_656
H65 C56 3.5983 no 2_656
H65 C58 3.5541 no 2_656
H65 H42 3.2568 no 2_556
H65 H53 3.1555 no 2_656
H65 H54 3.2541 no 2_656
H65 H58 2.9749 no 2_656
H65 H69B 3.5028 no 1_545
H66 Cl2 3.5362 no 2_566
H66 C42 3.3526 no 2_556
H66 C67 3.2094 no 2_556
H66 H42 3.2108 no 2_556
H66 H59 3.3334 no 2_656
H66 H67 2.6940 no 2_556
H66 H69B 3.2754 no 1_545
H66 H69B 3.0879 no 2_566
H67 Cl2 3.2775 no 2_566
H67 Cl3 3.1361 no 2_566
H67 C66 3.0785 no 2_556
H67 C67 3.4083 no 2_556
H67 C69 3.0551 no 2_566
H67 H66 2.6940 no 2_556
H67 H67 3.2847 no 2_556
H67 H69B 3.3783 no 1_545
H67 H69B 2.6307 no 2_566
H69A Cl1 2.8297 no 1_565
H69A C4 3.4048 no .
H69A C5 3.0505 no .
H69A C25 3.1969 no .
H69A H4 2.9935 no .
H69A H5 2.3045 no .
H69A H25A 3.0514 no .
H69A H25C 2.4829 no .
H69B Cl1 3.4181 no 1_565
H69B C63 3.3962 no 1_565
H69B C64 3.2962 no 1_565
H69B C65 3.0291 no 1_565
H69B C66 2.8609 no 1_565
H69B C67 2.9380 no 1_565
H69B C67 3.3810 no 2_566
H69B C68 3.1938 no 1_565
H69B H25C 3.5544 no .
H69B H65 3.5028 no 1_565
H69B H66 3.2754 no 1_565
H69B H66 3.0879 no 2_566
H69B H67 3.3783 no 1_565
H69B H67 2.6307 no 2_566
H70A C34 3.1031 no 2_665
H70A C35 3.2770 no 2_665
H70A C45 3.3825 no 2_665
H70A C46 3.2711 no 2_665
H70A C47 3.5584 no 1_665
H70A C47 3.2245 no 2_665
H70A C48 3.2336 no 2_665
H70A C49 3.3124 no 2_665
H70A C50 3.3839 no 2_665
H70A H34 3.0977 no 2_665
H70A H35 3.4040 no 2_665
H70A H46 3.0196 no 1_665
H70A H47 2.8889 no 1_665
H70B C32 3.2135 no 1_565
H70B C44 3.4957 no 1_665
H70B C47 3.5881 no 2_665
H70B C48 3.2835 no 2_665
H70B H31C 3.4866 no 1_565
H70B H32A 2.9640 no 1_565
H70B H32C 2.5828 no 1_565
H70B H43 3.5773 no 1_665
H70B H44 3.3859 no 1_665
H70B H46 2.7901 no 1_665
H70B H48 3.3235 no 2_665
H72A C15 3.4548 no .
H72A C16 3.1960 no .
H72A C17 2.9561 no .
H72A C18 3.0375 no .
H72A C19 3.2792 no .
H72A C20 3.4412 no .
H72A C26 3.3893 no .
H72A H17 3.3201 no .
H72A H26C 2.4611 no .
H72A H30A 3.1276 no .
H72B Cl5 3.4958 no .
H72B Cl6 3.0073 no .
H72B Cl7A 3.3071 no 2_665
H72B Cl7B 3.4148 no .
H72B Cl7B 3.3633 no 2_665
H72B H26C 3.2822 no .
H72B H35 3.2198 no 2_665
H72B H36 3.4455 no 2_665

loop_
_geom_torsion_atom_site_label_1
_geom_torsion_atom_site_label_2
_geom_torsion_atom_site_label_3
_geom_torsion_atom_site_label_4
_geom_torsion
_geom_torsion_publ_flag
_geom_torsion_site_symmetry_1
_geom_torsion_site_symmetry_3
_geom_torsion_site_symmetry_4
Cl1 Rh1 P2 C51 -174.39(11) no . . .
Cl1 Rh1 P2 C57 64.60(8) no . . .
Cl1 Rh1 P2 C63 -54.81(8) no . . .
Cl1 Rh1 P3 C33 -171.05(11) no . . .
Cl1 Rh1 P3 C39 66.77(8) no . . .
Cl1 Rh1 P3 C45 -52.46(9) no . . .
P1 Rh1 P2 C51 -0.44(11) no . . .
P1 Rh1 P2 C57 -121.46(9) no . . .
P1 Rh1 P2 C63 119.14(8) no . . .
P2 Rh1 P1 O1 -147.66(9) no . . .
P2 Rh1 P1 O3 -32.84(10) no . . .
P2 Rh1 P1 O4 94.13(11) no . . .
P1 Rh1 P3 C33 14.95(11) no . . .
P1 Rh1 P3 C39 -107.24(9) no . . .
P1 Rh1 P3 C45 133.54(9) no . . .
P3 Rh1 P1 O1 29.75(10) no . . .
P3 Rh1 P1 O3 144.57(9) no . . .
P3 Rh1 P1 O4 -88.46(11) no . . .
Cl7B Cl7A C71 Cl6 98.1(10) no . . .
Cl7B Cl7A C71 Cl7B -0.0(5) no . . .
C71 Cl7A Cl7B Cl7B -130.8(12) no . . 2_665
C71 Cl7A Cl7B C71 -0.0(6) no . . .
Cl7A Cl7B Cl7B Cl7A 180(638825) no . 2_665 2_665
Cl7A Cl7B Cl7B C71 -110.4(16) no . 2_665 2_665
Cl7A Cl7B C71 Cl6 -114.6(9) no . . .
Cl7A Cl7B C71 Cl7A -0.0(5) no . . .
Cl7B Cl7B C71 Cl6 -15(2) no 2_665 . .
Cl7B Cl7B C71 Cl7A 99.4(16) no 2_665 . .
C71 Cl7B Cl7B Cl7A 110.4(17) no . 2_665 2_665
C71 Cl7B Cl7B C71 180(702230) no . 2_665 2_665
Rh1 P1 O1 C1 -151.4(4) no . . .
Rh1 P1 O3 C9 -161.9(2) no . . .
Rh1 P1 O4 C15 -110.7(4) no . . .
O1 P1 O3 C9 -40.0(4) no . . .
O3 P1 O1 C1 85.5(5) no . . .
O1 P1 O4 C15 124.5(4) no . . .
O4 P1 O1 C1 -21.0(5) no . . .
O3 P1 O4 C15 21.0(5) no . . .
O4 P1 O3 C9 62.7(4) no . . .
Rh1 P2 C51 C52 -65.4(5) no . . .
Rh1 P2 C51 C56 115.1(5) no . . .
Rh1 P2 C57 C58 175.7(4) no . . .
Rh1 P2 C57 C62 -0.9(6) no . . .
Rh1 P2 C63 C64 136.7(4) no . . .
Rh1 P2 C63 C68 -47.1(5) no . . .
C51 P2 C57 C58 41.0(5) no . . .
C51 P2 C57 C62 -135.6(5) no . . .
C57 P2 C51 C52 61.6(5) no . . .
C57 P2 C51 C56 -117.8(5) no . . .
C51 P2 C63 C64 -89.9(5) no . . .
C51 P2 C63 C68 86.3(5) no . . .
C63 P2 C51 C52 172.0(5) no . . .
C63 P2 C51 C56 -7.4(6) no . . .
C57 P2 C63 C64 13.9(6) no . . .
C57 P2 C63 C68 -169.9(4) no . . .
C63 P2 C57 C58 -64.5(5) no . . .
C63 P2 C57 C62 118.8(5) no . . .
Rh1 P3 C33 C34 55.0(5) no . . .
Rh1 P3 C33 C38 -130.7(4) no . . .
Rh1 P3 C39 C40 68.8(5) no . . .
Rh1 P3 C39 C44 -104.4(5) no . . .
Rh1 P3 C45 C46 161.7(4) no . . .
Rh1 P3 C45 C50 -24.9(6) no . . .
C33 P3 C39 C40 -65.7(5) no . . .
C33 P3 C39 C44 121.1(6) no . . .
C39 P3 C33 C34 178.4(4) no . . .
C39 P3 C33 C38 -7.3(6) no . . .
C33 P3 C45 C46 -64.6(6) no . . .
C33 P3 C45 C50 108.9(5) no . . .
C45 P3 C33 C34 -71.3(5) no . . .
C45 P3 C33 C38 103.0(5) no . . .
C39 P3 C45 C46 42.9(6) no . . .
C39 P3 C45 C50 -143.7(5) no . . .
C45 P3 C39 C40 -167.8(5) no . . .
C45 P3 C39 C44 19.0(6) no . . .
P1 O1 C1 O2 21.6(9) no . . .
P1 O1 C1 C2 -160.6(4) no . . .
P1 O3 C9 C10 111.5(5) no . . .
P1 O3 C9 C14 -67.3(6) no . . .
P1 O4 C15 C16 128.7(5) no . . .
P1 O4 C15 C20 -53.6(8) no . . .
O1 C1 C2 C3 175.7(5) no . . .
O2 C1 C2 C3 -6.6(11) no . . .
C1 C2 C3 C4 -117.1(8) no . . .
C1 C2 C3 C8 52.9(10) no . . .
C2 C3 C4 C5 -179.8(8) no . . .
C2 C3 C8 C7 -179.2(9) no . . .
C4 C3 C8 C7 -9.0(18) no . . .
C8 C3 C4 C5 9.7(16) no . . .
C3 C4 C5 C6 -4.4(17) no . . .
C4 C5 C6 C7 -2(2) no . . .
C5 C6 C7 C8 3(3) no . . .
C6 C7 C8 C3 3(3) no . . .
O3 C9 C10 C11 -171.7(5) no . . .
O3 C9 C10 C21 12.2(9) no . . .
O3 C9 C14 C13 166.6(5) no . . .
O3 C9 C14 C20 -15.7(9) no . . .
C10 C9 C14 C13 -12.2(10) no . . .
C10 C9 C14 C20 165.5(6) no . . .
C14 C9 C10 C11 7.0(9) no . . .
C14 C9 C10 C21 -169.1(6) no . . .
C9 C10 C11 C12 1.5(9) no . . .
C9 C10 C21 C22 171.7(6) no . . .
C9 C10 C21 C23 53.2(8) no . . .
C9 C10 C21 C24 -68.3(8) no . . .
C11 C10 C21 C22 -4.1(8) no . . .
C11 C10 C21 C23 -122.6(6) no . . .
C11 C10 C21 C24 115.9(7) no . . .
C21 C10 C11 C12 177.6(5) no . . .
C10 C11 C12 C13 -4.5(10) no . . .
C10 C11 C12 C25 177.1(6) no . . .
C11 C12 C13 C14 -0.7(10) no . . .
C11 C12 C13 C26 177.3(6) no . . .
C25 C12 C13 C14 177.6(6) no . . .
C25 C12 C13 C26 -4.4(10) no . . .
C12 C13 C14 C9 8.6(9) no . . .
C12 C13 C14 C20 -169.1(6) no . . .
C26 C13 C14 C9 -169.4(6) no . . .
C26 C13 C14 C20 12.9(9) no . . .
C9 C14 C20 C15 60.7(9) no . . .
C9 C14 C20 C19 -119.3(7) no . . .
C13 C14 C20 C15 -121.6(7) no . . .
C13 C14 C20 C19 58.3(9) no . . .
O4 C15 C16 C17 -175.8(5) no . . .
O4 C15 C16 C29 5.9(10) no . . .
O4 C15 C20 C14 -6.2(10) no . . .
O4 C15 C20 C19 173.9(5) no . . .
C16 C15 C20 C14 171.3(6) no . . .
C16 C15 C20 C19 -8.6(10) no . . .
C20 C15 C16 C17 6.7(10) no . . .
C20 C15 C16 C29 -171.7(6) no . . .
C15 C16 C17 C18 -1.2(10) no . . .
C15 C16 C29 C30 59.9(8) no . . .
C15 C16 C29 C31 -62.7(9) no . . .
C15 C16 C29 C32 177.9(6) no . . .
C17 C16 C29 C30 -118.3(7) no . . .
C17 C16 C29 C31 119.0(7) no . . .
C17 C16 C29 C32 -0.4(9) no . . .
C29 C16 C17 C18 177.2(6) no . . .
C16 C17 C18 C19 -2.2(11) no . . .
C16 C17 C18 C28 175.1(6) no . . .
C17 C18 C19 C20 0.4(10) no . . .
C17 C18 C19 C27 176.7(6) no . . .
C28 C18 C19 C20 -176.9(6) no . . .
C28 C18 C19 C27 -0.7(10) no . . .
C18 C19 C20 C14 -175.2(6) no . . .
C18 C19 C20 C15 4.8(10) no . . .
C27 C19 C20 C14 8.7(10) no . . .
C27 C19 C20 C15 -171.4(6) no . . .
P3 C33 C34 C35 176.0(5) no . . .
P3 C33 C38 C37 -175.0(5) no . . .
C34 C33 C38 C37 -0.8(10) no . . .
C38 C33 C34 C35 1.3(10) no . . .
C33 C34 C35 C36 -1.4(11) no . . .
C34 C35 C36 C37 0.8(12) no . . .
C35 C36 C37 C38 -0.2(12) no . . .
C36 C37 C38 C33 0.2(11) no . . .
P3 C39 C40 C41 -173.6(5) no . . .
P3 C39 C44 C43 174.4(5) no . . .
C40 C39 C44 C43 1.4(11) no . . .
C44 C39 C40 C41 -0.1(11) no . . .
C39 C40 C41 C42 -1.0(12) no . . .
C40 C41 C42 C43 0.8(12) no . . .
C41 C42 C43 C44 0.6(13) no . . .
C42 C43 C44 C39 -1.6(13) no . . .
P3 C45 C46 C47 176.3(5) no . . .
P3 C45 C50 C49 -174.9(5) no . . .
C46 C45 C50 C49 -1.4(11) no . . .
C50 C45 C46 C47 2.9(11) no . . .
C45 C46 C47 C48 -2.5(11) no . . .
C46 C47 C48 C49 0.6(12) no . . .
C47 C48 C49 C50 0.9(12) no . . .
C48 C49 C50 C45 -0.5(12) no . . .
P2 C51 C52 C53 179.6(5) no . . .
P2 C51 C56 C55 -178.8(5) no . . .
C52 C51 C56 C55 1.7(10) no . . .
C56 C51 C52 C53 -1.0(10) no . . .
C51 C52 C53 C54 -0.8(11) no . . .
C52 C53 C54 C55 1.8(11) no . . .
C53 C54 C55 C56 -1.1(12) no . . .
C54 C55 C56 C51 -0.7(11) no . . .
P2 C57 C58 C59 -177.9(4) no . . .
P2 C57 C62 C61 175.7(4) no . . .
C58 C57 C62 C61 -1.0(10) no . . .
C62 C57 C58 C59 -1.2(10) no . . .
C57 C58 C59 C60 2.0(10) no . . .
C58 C59 C60 C61 -0.6(10) no . . .
C59 C60 C61 C62 -1.7(11) no . . .
C60 C61 C62 C57 2.5(11) no . . .
P2 C63 C64 C65 174.2(4) no . . .
P2 C63 C68 C67 -173.7(4) no . . .
C64 C63 C68 C67 2.7(10) no . . .
C68 C63 C64 C65 -2.0(9) no . . .
C63 C64 C65 C66 -0.2(10) no . . .
C64 C65 C66 C67 1.6(11) no . . .
C65 C66 C67 C68 -0.9(11) no . . .
C66 C67 C68 C63 -1.3(11) no . . .
